data_4518149
loop_
_publ_author_name
'M\'endez, Isabel'
'Ferrer, Carlos'
'Rodr\'iguez, Ricardo'
'Lahoz, Fernando J.'
'Garc\'ia-Ordu\~na, Pilar'
'Carmona, Daniel'

_publ_section_title
;
 Catalytic Enantioselective Alkylation of Indoles with
 trans-4-Methylthio-\b-Nitrostyrene
;
_journal_issue 43
_journal_name_full 'ACS Omega'
_journal_page_first 27978
_journal_page_last 27989
_journal_paper_doi 10.1021/acsomega.0c03485
_journal_volume 5
_journal_year 2020
_chemical_absolute_configuration rmad
_chemical_formula_moiety '2(C46 H50 N O2 P2 Rh S), 4(F6 Sb),4(C H2 Cl2)'
_chemical_formula_sum 'C96 H108 Cl8 F24 N2 O4 P4 Rh2 S2 Sb4'
_chemical_formula_weight 2974.26
_space_group_crystal_system monoclinic
_space_group_IT_number 4
_space_group_name_Hall 'P 2yb'
_space_group_name_H-M_alt 'P 1 21 1'
_atom_sites_solution_hydrogens geom
_audit_creation_method SHELXL-2018/3
_cell_angle_alpha 90
_cell_angle_beta 93.0010(10)
_cell_angle_gamma 90
_cell_formula_units_Z 2
_cell_length_a 10.9772(6)
_cell_length_b 46.096(3)
_cell_length_c 10.9795(6)
_cell_measurement_reflns_used 9565
_cell_measurement_temperature 100(2)
_cell_measurement_theta_max 28.137
_cell_measurement_theta_min 2.282
_cell_volume 5548.1(6)
_computing_cell_refinement 'SAINT+ in APEX3 v. 2017.3 (Bruker AXS, 2008)'
_computing_data_collection 'SMART in APEX2 v. 2008.4 (Bruker AXS, 2008)'
_computing_data_reduction 'SAINT+ in APEX3 v. 2017.3 (Bruker AXS, 2008)'
_computing_molecular_graphics 'ORTEP-3 (Farrugia, 2012)'
_computing_publication_material 'XCIF program, PLATON(Spek, 1998)'
_computing_structure_refinement 'SHELXL-2018/3 (Sheldrick, 2018)'
_computing_structure_solution 'SHELXS-2013 (Sheldrick, 2013)'
_diffrn_ambient_temperature 100(2)
_diffrn_detector_area_resol_mean 8.26
_diffrn_measured_fraction_theta_full 1.000
_diffrn_measured_fraction_theta_max 0.998
_diffrn_measurement_device_type 'Bruker APEX DUO system'
_diffrn_measurement_method 'narrow \w frames'
_diffrn_radiation_monochromator graphite
_diffrn_radiation_source 'fine-focus sealed tube'
_diffrn_radiation_type MoK\a
_diffrn_radiation_wavelength 0.71073
_diffrn_reflns_av_R_equivalents 0.0430
_diffrn_reflns_av_unetI/netI 0.0503
_diffrn_reflns_Laue_measured_fraction_full 1.000
_diffrn_reflns_Laue_measured_fraction_max 0.998
_diffrn_reflns_limit_h_max 14
_diffrn_reflns_limit_h_min -14
_diffrn_reflns_limit_k_max 61
_diffrn_reflns_limit_k_min -60
_diffrn_reflns_limit_l_max 14
_diffrn_reflns_limit_l_min -14
_diffrn_reflns_number 93923
_diffrn_reflns_point_group_measured_fraction_full 0.998
_diffrn_reflns_point_group_measured_fraction_max 0.993
_diffrn_reflns_theta_full 25.242
_diffrn_reflns_theta_max 28.227
_diffrn_reflns_theta_min 1.325
_exptl_absorpt_coefficient_mu 1.628
_exptl_absorpt_correction_T_max 0.8251
_exptl_absorpt_correction_T_min 0.7137
_exptl_absorpt_correction_type multi-scan
_exptl_absorpt_process_details
;
 SADABS 2016/2: Krause, L., Herbst-Irmer, R., Sheldrick G.M. & Stalke D.,
 J. Appl. Cryst. 48 (2015) 3-10
;
_exptl_crystal_colour orange
_exptl_crystal_density_diffrn 1.780
_exptl_crystal_description plate
_exptl_crystal_F_000 2936
_exptl_crystal_size_max 0.198
_exptl_crystal_size_mid 0.167
_exptl_crystal_size_min 0.101
_refine_diff_density_max 1.551
_refine_diff_density_min -0.645
_refine_diff_density_rms 0.117
_refine_ls_abs_structure_details
;
 Flack x determined using 11150 quotients [(I+)-(I-)]/[(I+)+(I-)]
 (Parsons, Flack and Wagner, Acta Cryst. B69 (2013) 249-259).
;
_refine_ls_abs_structure_Flack -0.005(7)
_refine_ls_extinction_method none
_refine_ls_goodness_of_fit_ref 1.033
_refine_ls_hydrogen_treatment constr
_refine_ls_matrix_type full
_refine_ls_number_parameters 1331
_refine_ls_number_reflns 27199
_refine_ls_number_restraints 37
_refine_ls_restrained_S_all 1.032
_refine_ls_R_factor_all 0.0464
_refine_ls_R_factor_gt 0.0426
_refine_ls_shift/su_max 0.012
_refine_ls_shift/su_mean 0.001
_refine_ls_structure_factor_coef Fsqd
_refine_ls_weighting_details 'w=1/[\s^2^(Fo^2^)+(0.0561P)^2^+4.3547P] where P=(Fo^2^+2Fc^2^)/3'
_refine_ls_weighting_scheme calc
_refine_ls_wR_factor_gt 0.0990
_refine_ls_wR_factor_ref 0.1018
_reflns_Friedel_coverage 0.966
_reflns_Friedel_fraction_full 0.995
_reflns_Friedel_fraction_max 0.988
_reflns_number_gt 25806
_reflns_number_total 27199
_reflns_threshold_expression 'I > 2\s(I)'
_cod_data_source_file ao0c03485_si_002.cif
_cod_data_source_block cmpnd_3S
_cod_depositor_comments 'Adding full bibliography for 4518149--4518150.cif.'
_cod_original_cell_volume 5548.0(5)
_cod_original_sg_symbol_H-M 'P 21'
_cod_database_code 4518149
_shelx_shelxl_version_number 2018/3
_shelx_space_group_comment
;
The symmetry employed for this shelxl refinement is uniquely defined
by the following loop, which should always be used as a source of
symmetry information in preference to the above space-group names.
They are only intended as comments.
;
_exptl_absorpt_special_details
;

;

loop_
_space_group_symop_operation_xyz
'x, y, z'
'-x, y+1/2, -z'

loop_
_atom_site_label
_atom_site_type_symbol
_atom_site_fract_x
_atom_site_fract_y
_atom_site_fract_z
_atom_site_U_iso_or_equiv
_atom_site_adp_type
_atom_site_occupancy
_atom_site_site_symmetry_order
_atom_site_calc_flag
_atom_site_refinement_flags_posn
_atom_site_refinement_flags_adp
_atom_site_refinement_flags_occupancy
_atom_site_disorder_assembly
_atom_site_disorder_group
Rh1 Rh 0.39449(6) 0.37777(2) 0.39569(6) 0.01611(14) Uani 1 1 d . . . . .
S1 S 0.3618(2) 0.32704(5) 0.3711(2) 0.0215(5) Uani 1 1 d . . . . .
P1 P 0.3423(2) 0.37009(6) 0.5963(2) 0.0175(5) Uani 1 1 d . . . . .
P2 P 0.5964(2) 0.36823(5) 0.4797(2) 0.0157(4) Uani 1 1 d . . . . .
N1 N 0.7529(14) 0.2588(4) -0.1916(12) 0.052(4) Uani 1 1 d . . . . .
O1 O 0.7396(11) 0.2315(3) -0.1787(12) 0.056(3) Uani 1 1 d . . . . .
O2 O 0.8014(17) 0.2697(4) -0.2710(16) 0.093(6) Uani 1 1 d . . . . .
C1 C 0.2273(11) 0.3969(3) 0.2983(10) 0.032(2) Uani 1 1 d . U . . .
C2 C 0.2826(11) 0.4184(3) 0.3754(11) 0.030(2) Uani 1 1 d . U . . .
C3 C 0.4039(11) 0.4248(3) 0.3392(11) 0.0270(19) Uani 1 1 d . U . . .
C4 C 0.4232(10) 0.4066(2) 0.2284(10) 0.0244(18) Uani 1 1 d . U . . .
C5 C 0.3142(11) 0.3900(3) 0.2105(12) 0.0287(18) Uani 1 1 d . U . . .
C6 C 0.0996(12) 0.3895(3) 0.2957(13) 0.041(3) Uani 1 1 d . . . . .
H6A H 0.066157 0.394637 0.373870 0.062 Uiso 1 1 calc R U . . .
H6B H 0.089967 0.368556 0.281895 0.062 Uiso 1 1 calc R U . . .
H6C H 0.055810 0.400109 0.229765 0.062 Uiso 1 1 calc R U . . .
C7 C 0.2165(11) 0.4368(3) 0.4587(12) 0.034(3) Uani 1 1 d . . . . .
H7A H 0.171264 0.451762 0.411790 0.050 Uiso 1 1 calc R U . . .
H7B H 0.274711 0.446041 0.517207 0.050 Uiso 1 1 calc R U . . .
H7C H 0.159310 0.424875 0.502599 0.050 Uiso 1 1 calc R U . . .
C8 C 0.4814(13) 0.4488(3) 0.3738(15) 0.044(3) Uani 1 1 d . . . . .
H8A H 0.502549 0.459452 0.300659 0.066 Uiso 1 1 calc R U . . .
H8B H 0.555958 0.441538 0.416347 0.066 Uiso 1 1 calc R U . . .
H8C H 0.438506 0.461719 0.427943 0.066 Uiso 1 1 calc R U . . .
C9 C 0.5167(13) 0.4111(3) 0.1383(12) 0.038(3) Uani 1 1 d . . . . .
H9A H 0.567368 0.393717 0.133853 0.057 Uiso 1 1 calc R U . . .
H9B H 0.568014 0.427728 0.163149 0.057 Uiso 1 1 calc R U . . .
H9C H 0.476619 0.415003 0.058043 0.057 Uiso 1 1 calc R U . . .
C10 C 0.2854(12) 0.3726(4) 0.0947(10) 0.045(4) Uani 1 1 d . . . . .
H10A H 0.361427 0.365315 0.062924 0.068 Uiso 1 1 calc R U . . .
H10B H 0.243595 0.385048 0.033500 0.068 Uiso 1 1 calc R U . . .
H10C H 0.232638 0.356166 0.113066 0.068 Uiso 1 1 calc R U . . .
C11 C 0.3390(11) 0.4019(3) 0.6944(11) 0.026(2) Uani 1 1 d . . . . .
C12 C 0.4259(13) 0.4228(3) 0.6773(14) 0.040(3) Uani 1 1 d . . . . .
H12 H 0.484716 0.419877 0.618099 0.048 Uiso 1 1 calc R U . . .
C13 C 0.4289(19) 0.4493(4) 0.7481(17) 0.060(5) Uani 1 1 d . . . . .
H13 H 0.486283 0.464233 0.735038 0.072 Uiso 1 1 calc R U . . .
C14 C 0.3416(18) 0.4516(4) 0.8381(16) 0.063(5) Uani 1 1 d . . . . .
H14 H 0.342391 0.468104 0.889914 0.076 Uiso 1 1 calc R U . . .
C15 C 0.2549(14) 0.4301(3) 0.8519(12) 0.040(3) Uani 1 1 d . . . . .
H15 H 0.194740 0.432550 0.910196 0.048 Uiso 1 1 calc R U . . .
C16 C 0.2548(13) 0.4059(3) 0.7837(11) 0.034(3) Uani 1 1 d . . . . .
H16 H 0.196188 0.391182 0.796556 0.040 Uiso 1 1 calc R U . . .
C17 C 0.1997(10) 0.3515(3) 0.6141(9) 0.023(2) Uani 1 1 d . . . . .
C18 C 0.0893(10) 0.3660(3) 0.5998(10) 0.029(2) Uani 1 1 d . . . . .
H18 H 0.088362 0.386377 0.586869 0.035 Uiso 1 1 calc R U . . .
C19 C -0.0211(12) 0.3508(3) 0.6043(12) 0.035(3) Uani 1 1 d . . . . .
H19 H -0.096137 0.361080 0.598505 0.042 Uiso 1 1 calc R U . . .
C20 C -0.0214(12) 0.3215(3) 0.6168(13) 0.037(3) Uani 1 1 d . . . . .
H20 H -0.096567 0.311236 0.615942 0.044 Uiso 1 1 calc R U . . .
C21 C 0.0853(11) 0.3069(3) 0.6306(11) 0.031(3) Uani 1 1 d . . . . .
H21 H 0.084114 0.286407 0.640079 0.037 Uiso 1 1 calc R U . . .
C22 C 0.1956(10) 0.3211(2) 0.6312(10) 0.021(2) Uani 1 1 d . . . . .
H22 H 0.269354 0.310411 0.643196 0.026 Uiso 1 1 calc R U . . .
C23 C 0.5857(10) 0.3605(3) 0.6424(9) 0.023(2) Uani 1 1 d . . . . .
H23A H 0.651130 0.346726 0.668943 0.028 Uiso 1 1 calc R U . . .
H23B H 0.598378 0.378635 0.689460 0.028 Uiso 1 1 calc R U . . .
C24 C 0.4638(10) 0.3477(3) 0.6697(9) 0.023(2) Uani 1 1 d . . . . .
H24 H 0.458614 0.327947 0.631874 0.027 Uiso 1 1 calc R U . . .
C25 C 0.4510(12) 0.3440(3) 0.8107(10) 0.030(2) Uani 1 1 d . . . . .
H25A H 0.517788 0.331887 0.844715 0.044 Uiso 1 1 calc R U . . .
H25B H 0.372767 0.334726 0.825362 0.044 Uiso 1 1 calc R U . . .
H25C H 0.454415 0.363096 0.849958 0.044 Uiso 1 1 calc R U . . .
C26 C 0.7023(10) 0.3974(3) 0.4719(11) 0.025(2) Uani 1 1 d . . . . .
C27 C 0.7417(10) 0.4066(3) 0.3572(10) 0.023(2) Uani 1 1 d . . . . .
H27 H 0.711551 0.397144 0.284988 0.028 Uiso 1 1 calc R U . . .
C28 C 0.8241(12) 0.4295(3) 0.3491(14) 0.034(3) Uani 1 1 d . . . . .
H28 H 0.849464 0.435361 0.271466 0.041 Uiso 1 1 calc R U . . .
C29 C 0.8699(12) 0.4438(3) 0.4548(14) 0.039(3) Uani 1 1 d . . . . .
H29 H 0.926014 0.459393 0.448815 0.047 Uiso 1 1 calc R U . . .
C30 C 0.8324(13) 0.4350(3) 0.5686(14) 0.041(3) Uani 1 1 d . . . . .
H30 H 0.862397 0.444741 0.640391 0.049 Uiso 1 1 calc R U . . .
C31 C 0.7530(11) 0.4126(3) 0.5767(12) 0.034(3) Uani 1 1 d . . . . .
H31 H 0.729937 0.406719 0.655176 0.040 Uiso 1 1 calc R U . . .
C32 C 0.6834(9) 0.3366(2) 0.4299(10) 0.021(2) Uani 1 1 d . . . . .
C33 C 0.6471(10) 0.3088(3) 0.4650(10) 0.027(2) Uani 1 1 d . . . . .
H33 H 0.582564 0.306657 0.518691 0.032 Uiso 1 1 calc R U . . .
C34 C 0.7052(13) 0.2843(3) 0.4217(13) 0.037(3) Uani 1 1 d . . . . .
H34 H 0.679125 0.265579 0.446031 0.044 Uiso 1 1 calc R U . . .
C35 C 0.7963(14) 0.2864(4) 0.3471(15) 0.047(4) Uani 1 1 d . . . . .
H35 H 0.834584 0.269498 0.318010 0.057 Uiso 1 1 calc R U . . .
C36 C 0.8360(12) 0.3145(3) 0.3110(14) 0.040(3) Uani 1 1 d . . . . .
H36 H 0.903785 0.316559 0.261321 0.048 Uiso 1 1 calc R U . . .
C37 C 0.7738(10) 0.3389(3) 0.3497(12) 0.028(3) Uani 1 1 d . . . . .
H37 H 0.794657 0.357453 0.319806 0.034 Uiso 1 1 calc R U . . .
C38 C 0.2029(10) 0.3188(3) 0.3266(10) 0.027(2) Uani 1 1 d . . . . .
H38A H 0.181712 0.327456 0.246732 0.041 Uiso 1 1 calc R U . . .
H38B H 0.149776 0.326783 0.387258 0.041 Uiso 1 1 calc R U . . .
H38C H 0.191948 0.297717 0.321781 0.041 Uiso 1 1 calc R U . . .
C39 C 0.4338(9) 0.3109(2) 0.2475(10) 0.021(2) Uani 1 1 d . . . . .
C40 C 0.4099(11) 0.2814(2) 0.2222(11) 0.026(2) Uani 1 1 d . . . . .
H40 H 0.354407 0.270743 0.268555 0.031 Uiso 1 1 calc R U . . .
C41 C 0.4683(12) 0.2683(3) 0.1293(12) 0.033(3) Uani 1 1 d . . . . .
H41 H 0.451920 0.248530 0.110690 0.040 Uiso 1 1 calc R U . . .
C42 C 0.5506(11) 0.2835(3) 0.0623(9) 0.026(2) Uani 1 1 d . . . . .
C43 C 0.5768(10) 0.3114(2) 0.0900(10) 0.022(2) Uani 1 1 d . . . . .
H43 H 0.637569 0.321122 0.046859 0.026 Uiso 1 1 calc R U . . .
C44 C 0.5173(10) 0.3266(3) 0.1806(10) 0.024(2) Uani 1 1 d . . . . .
H44 H 0.532768 0.346559 0.195988 0.029 Uiso 1 1 calc R U . . .
C45 C 0.6127(15) 0.2659(3) -0.0289(12) 0.040(3) Uani 1 1 d . . . . .
H45 H 0.592963 0.245891 -0.035796 0.048 Uiso 1 1 calc R U . . .
C46 C 0.6970(15) 0.2769(3) -0.1038(12) 0.039(3) Uani 1 1 d . . . . .
H46 H 0.718951 0.296849 -0.097718 0.046 Uiso 1 1 calc R U . . .
Rh51 Rh 0.58407(6) 0.10190(2) 0.58697(6) 0.01693(14) Uani 1 1 d . . . . .
S51 S 0.6093(2) 0.15280(5) 0.6202(2) 0.0217(5) Uani 1 1 d . . . . .
P51 P 0.3832(2) 0.10987(6) 0.6374(2) 0.0176(5) Uani 1 1 d . . . . .
P52 P 0.5015(2) 0.11130(6) 0.3837(2) 0.0179(5) Uani 1 1 d . . . . .
N51 N 1.1753(11) 0.2210(3) 0.2345(13) 0.046(3) Uani 1 1 d . . . . .
O51 O 1.2477(14) 0.2103(3) 0.1682(18) 0.091(6) Uani 1 1 d . . . . .
O52 O 1.1636(13) 0.2468(3) 0.2461(12) 0.066(4) Uani 1 1 d . . . . .
C51 C 0.6808(10) 0.0831(3) 0.7526(10) 0.0257(19) Uani 1 1 d . U . . .
C52 C 0.6037(12) 0.0606(3) 0.6970(10) 0.029(2) Uani 1 1 d . U . . .
C53 C 0.6443(12) 0.0552(3) 0.5790(10) 0.031(2) Uani 1 1 d . U . . .
C54 C 0.7489(11) 0.0724(3) 0.5641(11) 0.031(2) Uani 1 1 d . U . . .
C55 C 0.7732(11) 0.0896(3) 0.6671(11) 0.0272(18) Uani 1 1 d . U . . .
C56 C 0.6856(12) 0.0913(4) 0.8865(10) 0.041(4) Uani 1 1 d . . . . .
H56A H 0.710560 0.074442 0.936050 0.061 Uiso 1 1 calc R U . . .
H56B H 0.604655 0.097774 0.908849 0.061 Uiso 1 1 calc R U . . .
H56C H 0.744520 0.107057 0.901142 0.061 Uiso 1 1 calc R U . . .
C57 C 0.5136(12) 0.0426(3) 0.7614(12) 0.035(3) Uani 1 1 d . . . . .
H57A H 0.437224 0.041342 0.711195 0.052 Uiso 1 1 calc R U . . .
H57B H 0.497748 0.051532 0.839914 0.052 Uiso 1 1 calc R U . . .
H57C H 0.546656 0.023020 0.775155 0.052 Uiso 1 1 calc R U . . .
C58 C 0.6013(14) 0.0304(3) 0.4960(13) 0.037(3) Uani 1 1 d . . . . .
H58A H 0.650562 0.013059 0.515065 0.055 Uiso 1 1 calc R U . . .
H58B H 0.610281 0.035868 0.410696 0.055 Uiso 1 1 calc R U . . .
H58C H 0.515364 0.026157 0.508693 0.055 Uiso 1 1 calc R U . . .
C59 C 0.8403(12) 0.0688(4) 0.4670(12) 0.043(4) Uani 1 1 d . . . . .
H59A H 0.811186 0.053965 0.408533 0.065 Uiso 1 1 calc R U . . .
H59B H 0.919058 0.062810 0.505099 0.065 Uiso 1 1 calc R U . . .
H59C H 0.850002 0.087271 0.424377 0.065 Uiso 1 1 calc R U . . .
C60 C 0.8818(10) 0.1079(4) 0.6982(13) 0.045(4) Uani 1 1 d . . . . .
H60A H 0.944764 0.104068 0.640093 0.067 Uiso 1 1 calc R U . . .
H60B H 0.913834 0.103228 0.780878 0.067 Uiso 1 1 calc R U . . .
H60C H 0.858576 0.128385 0.694045 0.067 Uiso 1 1 calc R U . . .
C61 C 0.2865(11) 0.0777(3) 0.6344(12) 0.028(2) Uani 1 1 d . U . . .
C62 C 0.2978(13) 0.0569(3) 0.5464(12) 0.032(2) Uani 1 1 d . U . . .
H62 H 0.361984 0.058038 0.491805 0.039 Uiso 1 1 calc R U . . .
C63 C 0.2160(17) 0.0347(3) 0.5381(18) 0.054(4) Uani 1 1 d . U . . .
H63 H 0.219621 0.021494 0.471972 0.065 Uiso 1 1 calc R U . . .
C64 C 0.1288(14) 0.0306(3) 0.621(2) 0.061(4) Uani 1 1 d . U . . .
H64 H 0.078283 0.013856 0.618219 0.073 Uiso 1 1 calc R U . . .
C65 C 0.1170(14) 0.0508(4) 0.7067(19) 0.056(4) Uani 1 1 d . U . . .
H65 H 0.052814 0.048642 0.760760 0.067 Uiso 1 1 calc R U . . .
C66 C 0.1952(12) 0.0756(3) 0.7222(14) 0.038(2) Uani 1 1 d . U . . .
H66 H 0.187040 0.089438 0.785341 0.046 Uiso 1 1 calc R U . . .
C67 C 0.3654(9) 0.1288(2) 0.7794(10) 0.022(2) Uani 1 1 d . . . . .
C68 C 0.3762(10) 0.1126(3) 0.8915(10) 0.027(2) Uani 1 1 d . . . . .
H68 H 0.385263 0.092135 0.889791 0.032 Uiso 1 1 calc R U . . .
C69 C 0.3733(12) 0.1269(4) 1.0011(11) 0.040(3) Uani 1 1 d . . . . .
H69 H 0.381844 0.116314 1.075151 0.047 Uiso 1 1 calc R U . . .
C70 C 0.3577(12) 0.1574(3) 1.0044(12) 0.037(3) Uani 1 1 d . . . . .
H70 H 0.352220 0.167232 1.080002 0.045 Uiso 1 1 calc R U . . .
C71 C 0.3504(11) 0.1730(3) 0.8942(11) 0.031(3) Uani 1 1 d . . . . .
H71 H 0.345380 0.193541 0.895329 0.037 Uiso 1 1 calc R U . . .
C72 C 0.3504(10) 0.1584(2) 0.7842(10) 0.023(2) Uani 1 1 d . . . . .
H72 H 0.339828 0.169058 0.710279 0.027 Uiso 1 1 calc R U . . .
C73 C 0.3372(8) 0.1202(2) 0.3953(8) 0.0186(19) Uani 1 1 d . . . . .
H73A H 0.312411 0.134205 0.330259 0.022 Uiso 1 1 calc R U . . .
H73B H 0.288340 0.102340 0.381439 0.022 Uiso 1 1 calc R U . . .
C74 C 0.3086(9) 0.1331(2) 0.5187(9) 0.0167(19) Uani 1 1 d . . . . .
H74 H 0.348711 0.152552 0.524676 0.020 Uiso 1 1 calc R U . . .
C75 C 0.1757(9) 0.1377(3) 0.5285(11) 0.027(2) Uani 1 1 d . . . . .
H75A H 0.147004 0.152269 0.468467 0.040 Uiso 1 1 calc R U . . .
H75B H 0.160108 0.144595 0.610700 0.040 Uiso 1 1 calc R U . . .
H75C H 0.132351 0.119433 0.512717 0.040 Uiso 1 1 calc R U . . .
C76 C 0.5071(11) 0.0810(2) 0.2768(9) 0.021(2) Uani 1 1 d . . . . .
C77 C 0.6204(11) 0.0717(2) 0.2405(11) 0.027(2) Uani 1 1 d . . . . .
H77 H 0.692952 0.081055 0.271047 0.032 Uiso 1 1 calc R U . . .
C78 C 0.6264(13) 0.0486(3) 0.1591(11) 0.030(3) Uani 1 1 d . . . . .
H78 H 0.703681 0.042323 0.134332 0.036 Uiso 1 1 calc R U . . .
C79 C 0.5246(14) 0.0351(3) 0.1148(12) 0.037(3) Uani 1 1 d . . . . .
H79 H 0.530240 0.019656 0.058076 0.045 Uiso 1 1 calc R U . . .
C80 C 0.4145(16) 0.0436(3) 0.1513(13) 0.043(3) Uani 1 1 d . . . . .
H80 H 0.343702 0.033425 0.121559 0.052 Uiso 1 1 calc R U . . .
C81 C 0.4011(10) 0.0671(2) 0.2322(10) 0.023(2) Uani 1 1 d . . . . .
H81 H 0.322928 0.073125 0.255419 0.028 Uiso 1 1 calc R U . . .
C82 C 0.5565(9) 0.1430(2) 0.3003(9) 0.020(2) Uani 1 1 d . . . . .
C83 C 0.5162(12) 0.1702(2) 0.3344(11) 0.030(3) Uani 1 1 d . . . . .
H83 H 0.459513 0.172172 0.396305 0.036 Uiso 1 1 calc R U . . .
C84 C 0.5605(13) 0.1945(3) 0.2764(13) 0.038(3) Uani 1 1 d . . . . .
H84 H 0.535783 0.213253 0.301230 0.045 Uiso 1 1 calc R U . . .
C85 C 0.6405(12) 0.1919(3) 0.1822(13) 0.038(3) Uani 1 1 d . . . . .
H85 H 0.671595 0.208852 0.145630 0.046 Uiso 1 1 calc R U . . .
C86 C 0.6738(15) 0.1656(3) 0.1430(14) 0.044(3) Uani 1 1 d . . . . .
H86 H 0.725384 0.163856 0.076589 0.052 Uiso 1 1 calc R U . . .
C87 C 0.6312(11) 0.1405(3) 0.2016(10) 0.026(2) Uani 1 1 d . . . . .
H87 H 0.653664 0.121828 0.173659 0.032 Uiso 1 1 calc R U . . .
C88 C 0.6490(11) 0.1612(3) 0.7786(10) 0.031(3) Uani 1 1 d . . . . .
H88A H 0.737553 0.159696 0.793734 0.047 Uiso 1 1 calc R U . . .
H88B H 0.608179 0.147563 0.831296 0.047 Uiso 1 1 calc R U . . .
H88C H 0.622779 0.181050 0.796463 0.047 Uiso 1 1 calc R U . . .
C89 C 0.7368(10) 0.1687(3) 0.5474(10) 0.025(2) Uani 1 1 d . . . . .
C90 C 0.7609(11) 0.1971(3) 0.5705(12) 0.035(3) Uani 1 1 d . . . . .
H90 H 0.713967 0.207097 0.627570 0.042 Uiso 1 1 calc R U . . .
C91 C 0.8501(12) 0.2119(3) 0.5147(12) 0.031(3) Uani 1 1 d . . . . .
H91 H 0.864878 0.231779 0.532546 0.037 Uiso 1 1 calc R U . . .
C92 C 0.9209(11) 0.1970(3) 0.4288(10) 0.029(2) Uani 1 1 d . . . . .
C93 C 0.8923(11) 0.1673(3) 0.4031(10) 0.028(3) Uani 1 1 d . . . . .
H93 H 0.935584 0.156834 0.344517 0.034 Uiso 1 1 calc R U . . .
C94 C 0.8030(10) 0.1542(2) 0.4627(11) 0.023(2) Uani 1 1 d . . . . .
H94 H 0.785129 0.134408 0.446083 0.027 Uiso 1 1 calc R U . . .
C95 C 1.0157(11) 0.2120(3) 0.3694(10) 0.027(2) Uani 1 1 d . . . . .
H95 H 1.029591 0.231549 0.393818 0.032 Uiso 1 1 calc R U . . .
C96 C 1.0852(12) 0.2021(3) 0.2859(14) 0.038(3) Uani 1 1 d . . . . .
H96 H 1.076828 0.182623 0.258796 0.045 Uiso 1 1 calc R U . . .
Sb1 Sb 0.85258(9) 0.37878(2) 0.96093(8) 0.0413(2) Uani 1 1 d . . . . .
F1 F 0.7551(15) 0.3680(4) 1.0824(11) 0.105(5) Uani 1 1 d . . . . .
F2 F 0.945(3) 0.3919(7) 0.844(2) 0.27(2) Uani 1 1 d . . . . .
F3 F 0.8163(9) 0.3450(2) 0.8738(9) 0.060(3) Uani 1 1 d . . . . .
F4 F 0.8865(12) 0.4126(2) 1.0535(10) 0.068(3) Uani 1 1 d . . . . .
F5 F 0.9764(16) 0.3606(5) 1.043(3) 0.225(16) Uani 1 1 d . . . . .
F6 F 0.724(2) 0.3963(3) 0.8814(16) 0.165(11) Uani 1 1 d . . . . .
Sb2 Sb 1.01843(7) 0.09946(2) 0.13298(7) 0.03149(17) Uani 1 1 d . . . . .
F7 F 1.1449(15) 0.0845(3) 0.0443(17) 0.117(6) Uani 1 1 d . . . . .
F8 F 0.8970(9) 0.1127(2) 0.2313(13) 0.071(3) Uani 1 1 d . . . . .
F9 F 0.9236(9) 0.0669(2) 0.0971(10) 0.058(3) Uani 1 1 d . . . . .
F10 F 1.1107(8) 0.1328(2) 0.1761(9) 0.053(2) Uani 1 1 d . . . . .
F11 F 0.9496(17) 0.1181(4) -0.0018(14) 0.135(8) Uani 1 1 d . . . . .
F12 F 1.0904(9) 0.0808(3) 0.2747(10) 0.069(3) Uani 1 1 d . . . . .
Sb3 Sb 0.83677(7) -0.00880(2) 0.84898(7) 0.02564(13) Uani 1 1 d . . . . .
F13 F 0.9622(10) -0.0194(2) 0.7510(11) 0.072(3) Uani 1 1 d . . . . .
F14 F 0.7107(10) 0.0016(2) 0.9509(10) 0.067(3) Uani 1 1 d . . . . .
F15 F 0.7971(10) -0.0481(2) 0.8653(9) 0.057(2) Uani 1 1 d . . . . .
F16 F 0.8645(11) 0.0307(2) 0.8266(12) 0.072(3) Uani 1 1 d . . . . .
F17 F 0.9425(16) -0.0116(4) 0.9862(15) 0.144(9) Uani 1 1 d . . . . .
F18 F 0.7317(12) -0.0064(3) 0.7123(11) 0.076(4) Uani 1 1 d . . . . .
Sb4 Sb 0.37533(8) 0.23980(2) 0.60527(8) 0.03468(17) Uani 1 1 d . . . . .
F19 F 0.4924(15) 0.2393(5) 0.4916(15) 0.100(4) Uani 1 1 d . . . . .
F20 F 0.2605(11) 0.2395(4) 0.7221(11) 0.082(3) Uani 1 1 d . . . . .
F21 F 0.4849(12) 0.2199(2) 0.7124(14) 0.087(5) Uani 1 1 d . . . . .
F22 F 0.2695(12) 0.2599(2) 0.4989(11) 0.069(3) Uani 1 1 d . . . . .
F23 F 0.3133(10) 0.20485(19) 0.5438(10) 0.057(3) Uani 1 1 d . . . . .
F24 F 0.4391(9) 0.27502(17) 0.6653(9) 0.050(2) Uani 1 1 d . . . . .
C47 C 0.0309(18) 0.5095(6) 0.7542(18) 0.104(10) Uani 1 1 d . . . . .
H47A H 0.039208 0.530857 0.747381 0.125 Uiso 1 1 calc R U . . .
H47B H 0.075562 0.503309 0.830422 0.125 Uiso 1 1 calc R U . . .
Cl1 Cl 0.0937(5) 0.49345(10) 0.6332(5) 0.0728(12) Uani 1 1 d . . . . .
Cl2 Cl -0.1256(5) 0.50046(12) 0.7616(4) 0.0769(13) Uani 1 1 d . . . . .
C48 C 0.073(2) 0.2955(7) -0.061(2) 0.120(12) Uani 1 1 d . . . . .
H48A H 0.054259 0.284006 -0.135928 0.144 Uiso 1 1 calc R U . . .
H48B H 0.046212 0.315617 -0.079047 0.144 Uiso 1 1 calc R U . . .
Cl3 Cl 0.2140(5) 0.29603(18) -0.0392(6) 0.0929(19) Uani 1 1 d . . . . .
Cl4 Cl -0.0196(8) 0.2823(3) 0.0498(10) 0.174(6) Uani 1 1 d . . . . .
C49 C 0.220(4) 0.9746(8) 0.9637(17) 0.30(4) Uani 1 1 d D . . . .
H49A H 0.172634 0.957633 0.932984 0.361 Uiso 1 1 calc R U . . .
H49B H 0.163392 0.989026 0.996011 0.361 Uiso 1 1 calc R U . . .
Cl5 Cl 0.3044(6) 0.99008(14) 0.8455(7) 0.103(2) Uani 1 1 d D . . . .
Cl6 Cl 0.3322(6) 0.96378(12) 1.0801(6) 0.0897(16) Uani 1 1 d D . . . .
C50 C 1.037(3) 0.2091(6) 0.891(2) 0.37(6) Uani 1 1 d D . . . .
H50A H 1.014039 0.228074 0.855313 0.445 Uiso 1 1 calc R U . . .
H50B H 1.122609 0.209966 0.925504 0.445 Uiso 1 1 calc R U . . .
Cl7 Cl 1.0159(7) 0.1798(3) 0.7814(10) 0.178(6) Uani 1 1 d D . . . .
Cl8 Cl 0.9319(9) 0.1975(4) 1.0056(12) 0.173(5) Uani 1 1 d D . . . .

loop_
_atom_site_aniso_label
_atom_site_aniso_U_11
_atom_site_aniso_U_22
_atom_site_aniso_U_33
_atom_site_aniso_U_23
_atom_site_aniso_U_13
_atom_site_aniso_U_12
Rh1 0.0147(4) 0.0209(3) 0.0128(4) 0.0034(3) 0.0010(2) 0.0022(3)
S1 0.0213(13) 0.0262(12) 0.0170(12) -0.0012(9) 0.0031(8) -0.0050(10)
P1 0.0198(12) 0.0190(13) 0.0139(11) -0.0002(9) 0.0034(9) 0.0031(9)
P2 0.0153(11) 0.0188(11) 0.0131(11) 0.0016(9) 0.0011(8) -0.0004(9)
N1 0.059(8) 0.066(10) 0.032(6) -0.010(6) 0.010(6) 0.002(7)
O1 0.050(6) 0.046(6) 0.073(8) -0.032(6) 0.017(5) -0.009(5)
O2 0.109(13) 0.092(12) 0.085(11) -0.022(9) 0.072(10) -0.024(9)
C1 0.025(4) 0.054(7) 0.017(5) 0.018(4) -0.008(3) 0.007(4)
C2 0.023(4) 0.034(6) 0.032(5) 0.016(3) 0.000(3) 0.013(4)
C3 0.031(4) 0.020(5) 0.031(5) 0.006(3) 0.010(4) 0.011(3)
C4 0.028(4) 0.023(5) 0.022(4) 0.005(3) -0.004(3) 0.002(4)
C5 0.023(5) 0.027(5) 0.036(5) 0.014(4) -0.001(3) 0.004(4)
C6 0.031(7) 0.053(9) 0.041(7) 0.019(6) 0.012(5) 0.009(6)
C7 0.030(6) 0.030(6) 0.042(7) 0.008(5) 0.008(5) 0.016(5)
C8 0.043(7) 0.021(6) 0.070(10) 0.011(6) 0.021(6) 0.006(5)
C9 0.043(7) 0.044(8) 0.026(6) 0.015(5) 0.005(5) 0.005(6)
C10 0.031(6) 0.089(12) 0.016(5) 0.011(6) -0.001(4) -0.004(7)
C11 0.033(6) 0.019(5) 0.028(6) -0.007(4) 0.008(4) 0.006(4)
C12 0.043(7) 0.020(6) 0.057(9) -0.016(5) 0.010(6) -0.001(5)
C13 0.081(13) 0.039(8) 0.061(11) -0.012(7) 0.025(9) -0.019(8)
C14 0.093(13) 0.046(9) 0.051(10) -0.033(8) 0.007(9) 0.007(8)
C15 0.054(8) 0.038(7) 0.028(6) -0.007(5) 0.010(6) 0.006(6)
C16 0.045(7) 0.038(7) 0.018(5) -0.006(5) -0.002(5) 0.006(5)
C17 0.030(5) 0.028(6) 0.013(4) 0.000(4) 0.011(4) -0.006(4)
C18 0.024(5) 0.039(7) 0.024(5) 0.008(5) 0.005(4) 0.004(4)
C19 0.028(6) 0.040(7) 0.037(7) 0.001(5) 0.005(5) 0.003(5)
C20 0.034(7) 0.038(7) 0.037(7) 0.005(5) -0.003(5) -0.007(5)
C21 0.018(5) 0.045(7) 0.029(6) 0.006(5) 0.000(4) -0.003(5)
C22 0.021(5) 0.023(5) 0.020(5) 0.001(4) -0.003(4) 0.002(4)
C23 0.024(5) 0.034(6) 0.011(4) 0.002(4) -0.007(4) 0.001(4)
C24 0.028(6) 0.024(5) 0.016(5) 0.005(4) 0.003(4) -0.006(4)
C25 0.033(6) 0.036(7) 0.020(5) 0.004(4) 0.004(4) -0.001(5)
C26 0.020(5) 0.024(5) 0.030(6) -0.005(4) 0.003(4) 0.001(4)
C27 0.018(5) 0.029(6) 0.023(5) 0.003(4) -0.002(4) 0.004(4)
C28 0.024(6) 0.028(7) 0.052(8) 0.011(6) 0.009(5) -0.003(5)
C29 0.030(6) 0.037(8) 0.053(8) 0.008(6) 0.017(6) -0.012(5)
C30 0.037(7) 0.044(8) 0.042(8) -0.011(6) 0.004(6) -0.012(6)
C31 0.028(6) 0.041(7) 0.031(6) -0.005(5) -0.003(5) -0.004(5)
C32 0.014(5) 0.028(6) 0.021(5) -0.001(4) -0.008(4) 0.008(4)
C33 0.019(5) 0.040(7) 0.022(5) 0.000(4) 0.001(4) 0.008(4)
C34 0.046(8) 0.021(6) 0.043(7) 0.005(5) -0.003(6) -0.001(5)
C35 0.042(8) 0.046(9) 0.053(9) -0.015(7) -0.005(7) 0.024(7)
C36 0.031(6) 0.039(8) 0.051(8) 0.002(6) 0.019(6) 0.015(6)
C37 0.023(5) 0.027(6) 0.035(6) 0.013(5) 0.006(5) 0.011(4)
C38 0.026(6) 0.033(6) 0.022(5) -0.003(4) -0.002(4) -0.006(4)
C39 0.017(5) 0.019(5) 0.027(5) 0.000(4) 0.008(4) -0.002(4)
C40 0.031(6) 0.015(5) 0.032(6) -0.004(4) 0.004(4) -0.005(4)
C41 0.032(6) 0.037(7) 0.031(6) -0.002(5) 0.006(5) 0.002(5)
C42 0.029(6) 0.034(6) 0.013(4) -0.002(4) -0.002(4) 0.006(5)
C43 0.021(5) 0.020(5) 0.025(6) -0.001(4) 0.014(4) -0.005(4)
C44 0.027(5) 0.028(6) 0.016(5) 0.001(4) 0.000(4) 0.000(4)
C45 0.068(9) 0.028(7) 0.025(6) -0.016(5) 0.009(6) -0.001(6)
C46 0.058(9) 0.029(7) 0.030(6) -0.006(5) 0.008(6) -0.001(6)
Rh51 0.0142(3) 0.0212(3) 0.0153(4) 0.0021(3) 0.0001(2) 0.0024(3)
S51 0.0158(12) 0.0244(12) 0.0248(13) -0.0045(10) 0.0009(9) -0.0005(9)
P51 0.0139(11) 0.0208(13) 0.0180(12) 0.0025(9) 0.0010(9) -0.0011(9)
P52 0.0168(12) 0.0211(12) 0.0155(11) 0.0026(9) -0.0022(9) -0.0009(9)
N51 0.032(6) 0.041(7) 0.065(8) 0.001(6) 0.018(6) -0.021(5)
O51 0.069(9) 0.063(9) 0.150(16) 0.002(9) 0.080(10) -0.004(7)
O52 0.078(9) 0.053(8) 0.069(8) -0.011(6) 0.033(6) -0.033(6)
C51 0.029(5) 0.023(5) 0.026(4) 0.004(3) 0.005(3) 0.020(3)
C52 0.034(5) 0.036(6) 0.016(4) 0.006(4) -0.001(3) 0.013(4)
C53 0.041(6) 0.035(6) 0.017(4) 0.007(3) 0.001(4) 0.019(3)
C54 0.029(5) 0.039(6) 0.026(4) 0.005(4) 0.006(4) 0.027(4)
C55 0.028(5) 0.032(5) 0.022(5) 0.014(3) 0.000(3) 0.022(3)
C56 0.029(6) 0.082(11) 0.010(5) 0.008(5) -0.006(4) 0.019(6)
C57 0.041(7) 0.033(7) 0.031(6) 0.013(5) 0.009(5) 0.009(5)
C58 0.046(8) 0.025(6) 0.038(7) 0.009(5) -0.005(5) 0.010(5)
C59 0.028(6) 0.079(11) 0.024(6) 0.005(6) 0.010(5) 0.025(6)
C60 0.013(5) 0.077(11) 0.045(8) 0.001(7) 0.001(5) 0.009(6)
C61 0.024(5) 0.028(5) 0.031(5) 0.004(4) -0.001(4) -0.005(4)
C62 0.037(6) 0.029(6) 0.031(6) 0.003(4) -0.003(4) -0.004(4)
C63 0.069(10) 0.018(6) 0.075(10) 0.001(5) -0.003(6) -0.011(5)
C64 0.038(7) 0.023(6) 0.121(13) 0.012(5) 0.001(7) -0.012(5)
C65 0.032(7) 0.039(7) 0.098(11) 0.020(6) 0.017(7) -0.005(5)
C66 0.029(6) 0.036(6) 0.051(7) 0.006(5) 0.011(4) 0.002(4)
C67 0.015(5) 0.031(6) 0.018(5) 0.004(4) -0.003(4) -0.001(4)
C68 0.022(5) 0.033(6) 0.026(5) 0.014(4) 0.009(4) 0.004(4)
C69 0.035(7) 0.069(10) 0.015(5) 0.007(5) 0.001(5) 0.010(6)
C70 0.030(6) 0.058(9) 0.024(6) -0.009(6) -0.001(5) 0.010(6)
C71 0.026(6) 0.035(7) 0.030(6) -0.008(5) 0.002(5) 0.010(5)
C72 0.018(5) 0.035(6) 0.016(5) -0.007(4) 0.004(4) -0.001(4)
C73 0.013(4) 0.032(5) 0.010(4) 0.005(4) 0.003(3) -0.003(4)
C74 0.019(5) 0.016(5) 0.015(4) 0.005(3) 0.004(4) 0.003(3)
C75 0.010(4) 0.037(6) 0.033(6) 0.011(5) 0.005(4) 0.008(4)
C76 0.039(6) 0.013(5) 0.012(4) -0.001(3) 0.003(4) 0.003(4)
C77 0.033(6) 0.021(5) 0.026(6) 0.003(4) 0.004(5) 0.001(4)
C78 0.040(7) 0.032(7) 0.021(6) 0.008(5) 0.018(5) 0.011(5)
C79 0.056(8) 0.031(7) 0.024(6) 0.001(5) 0.001(6) -0.006(6)
C80 0.070(10) 0.031(7) 0.029(7) -0.012(5) 0.005(6) -0.015(6)
C81 0.025(5) 0.020(5) 0.025(5) -0.005(4) 0.003(4) 0.001(4)
C82 0.020(5) 0.024(5) 0.014(4) 0.006(4) -0.006(4) -0.001(4)
C83 0.036(6) 0.020(5) 0.033(6) 0.009(4) -0.005(5) 0.002(4)
C84 0.046(7) 0.027(6) 0.040(7) 0.013(5) 0.008(6) -0.003(5)
C85 0.039(7) 0.033(7) 0.044(7) 0.026(6) 0.012(6) 0.006(5)
C86 0.057(9) 0.039(8) 0.034(7) 0.014(6) 0.005(6) -0.011(6)
C87 0.031(6) 0.034(6) 0.015(5) 0.001(4) 0.003(4) -0.009(5)
C88 0.034(6) 0.043(7) 0.016(5) -0.009(5) -0.003(4) 0.002(5)
C89 0.017(5) 0.033(6) 0.025(5) -0.002(4) -0.005(4) 0.001(4)
C90 0.026(6) 0.045(8) 0.035(6) -0.018(5) 0.005(5) -0.002(5)
C91 0.045(7) 0.014(5) 0.033(6) -0.010(4) 0.004(5) -0.002(5)
C92 0.030(6) 0.035(7) 0.022(5) -0.010(5) 0.005(4) -0.004(5)
C93 0.031(6) 0.029(6) 0.023(6) 0.000(4) -0.009(5) -0.007(5)
C94 0.019(5) 0.012(5) 0.036(6) -0.008(4) -0.001(4) -0.002(4)
C95 0.032(6) 0.029(6) 0.019(5) 0.003(4) -0.004(4) -0.006(5)
C96 0.027(6) 0.029(7) 0.059(9) 0.003(6) 0.013(6) -0.012(5)
Sb1 0.0408(5) 0.0567(6) 0.0269(4) -0.0110(4) 0.0068(3) -0.0149(4)
F1 0.138(13) 0.133(13) 0.048(6) -0.026(7) 0.044(7) -0.051(10)
F2 0.33(4) 0.31(3) 0.18(2) -0.15(2) 0.21(2) -0.25(3)
F3 0.051(6) 0.060(6) 0.069(7) -0.026(5) -0.005(5) -0.010(4)
F4 0.094(8) 0.058(7) 0.051(6) -0.014(5) -0.006(6) -0.027(6)
F5 0.107(12) 0.173(16) 0.38(3) -0.20(2) -0.167(18) 0.102(12)
F6 0.32(3) 0.054(8) 0.106(12) 0.000(7) -0.126(16) -0.003(11)
Sb2 0.0235(3) 0.0398(4) 0.0310(4) -0.0067(4) 0.0002(3) -0.0059(4)
F7 0.119(12) 0.094(9) 0.147(14) -0.059(9) 0.097(10) -0.039(8)
F8 0.032(4) 0.057(6) 0.127(10) -0.034(6) 0.028(5) -0.003(4)
F9 0.049(5) 0.047(5) 0.076(7) -0.009(5) -0.020(5) -0.017(4)
F10 0.040(4) 0.050(5) 0.070(6) -0.001(4) 0.000(4) -0.020(4)
F11 0.167(15) 0.132(12) 0.095(10) 0.077(9) -0.103(11) -0.065(10)
F12 0.062(6) 0.071(7) 0.072(7) 0.035(5) -0.029(5) -0.022(5)
Sb3 0.0256(4) 0.0260(3) 0.0256(4) -0.0029(3) 0.0039(2) 0.0011(3)
F13 0.065(6) 0.072(7) 0.084(8) 0.010(5) 0.056(6) 0.024(5)
F14 0.074(7) 0.064(6) 0.067(6) 0.018(5) 0.052(5) 0.028(5)
F15 0.088(7) 0.033(5) 0.053(5) -0.002(4) 0.023(5) -0.010(4)
F16 0.080(8) 0.035(5) 0.104(9) 0.000(5) 0.028(6) -0.004(4)
F17 0.146(14) 0.150(11) 0.124(13) -0.077(10) -0.119(12) 0.083(11)
F18 0.099(9) 0.066(6) 0.058(6) -0.022(5) -0.038(5) 0.041(6)
Sb4 0.0421(5) 0.0215(3) 0.0411(5) 0.0058(4) 0.0081(3) 0.0043(4)
F19 0.120(12) 0.084(6) 0.102(10) -0.013(8) 0.068(7) -0.018(8)
F20 0.071(8) 0.098(6) 0.082(8) -0.020(8) 0.040(5) -0.018(7)
F21 0.072(7) 0.038(6) 0.143(12) 0.007(6) -0.051(8) 0.007(5)
F22 0.089(8) 0.043(6) 0.073(7) 0.017(5) -0.020(6) 0.014(5)
F23 0.077(7) 0.029(4) 0.066(6) -0.006(4) -0.013(5) 0.002(4)
F24 0.068(6) 0.019(4) 0.063(6) -0.010(4) -0.005(4) 0.000(4)
C47 0.081(13) 0.17(2) 0.071(12) -0.091(15) 0.039(10) -0.081(15)
Cl1 0.085(3) 0.047(2) 0.087(3) -0.005(2) 0.009(2) -0.009(2)
Cl2 0.085(3) 0.093(3) 0.053(3) -0.005(2) 0.001(2) 0.018(3)
C48 0.093(18) 0.21(3) 0.057(13) 0.060(17) 0.034(12) 0.066(19)
Cl3 0.065(3) 0.144(6) 0.070(3) 0.008(3) 0.003(2) -0.010(3)
Cl4 0.066(4) 0.329(17) 0.129(7) 0.093(9) 0.021(4) 0.006(7)
C49 0.71(12) 0.14(3) 0.046(16) -0.028(18) -0.09(4) 0.11(5)
Cl5 0.099(4) 0.071(3) 0.143(6) 0.010(4) 0.036(4) -0.015(3)
Cl6 0.084(4) 0.072(3) 0.111(5) -0.017(3) -0.005(3) 0.009(3)
C50 0.12(3) 0.38(7) 0.63(12) 0.44(9) 0.18(5) 0.14(4)
Cl7 0.053(4) 0.289(14) 0.188(10) -0.148(10) -0.025(5) 0.030(6)
Cl8 0.089(6) 0.282(16) 0.149(9) 0.001(9) 0.021(6) 0.022(8)

loop_
_atom_type_symbol
_atom_type_description
_atom_type_scat_dispersion_real
_atom_type_scat_dispersion_imag
_atom_type_scat_source
C C 0.0033 0.0016 'International Tables Vol C Tables 4.2.6.8 and 6.1.1.4'
H H 0.0000 0.0000 'International Tables Vol C Tables 4.2.6.8 and 6.1.1.4'
Cl Cl 0.1484 0.1585 'International Tables Vol C Tables 4.2.6.8 and 6.1.1.4'
F F 0.0171 0.0103 'International Tables Vol C Tables 4.2.6.8 and 6.1.1.4'
N N 0.0061 0.0033 'International Tables Vol C Tables 4.2.6.8 and 6.1.1.4'
O O 0.0106 0.0060 'International Tables Vol C Tables 4.2.6.8 and 6.1.1.4'
P P 0.1023 0.0942 'International Tables Vol C Tables 4.2.6.8 and 6.1.1.4'
Rh Rh -1.1178 0.9187 'International Tables Vol C Tables 4.2.6.8 and 6.1.1.4'
S S 0.1246 0.1234 'International Tables Vol C Tables 4.2.6.8 and 6.1.1.4'
Sb Sb -0.5866 1.5461 'International Tables Vol C Tables 4.2.6.8 and 6.1.1.4'

loop_
_geom_angle_atom_site_label_1
_geom_angle_atom_site_label_2
_geom_angle_atom_site_label_3
_geom_angle
_geom_angle_site_symmetry_1
_geom_angle_site_symmetry_3
_geom_angle_publ_flag
C2 Rh1 C5 60.9(5) . . ?
C2 Rh1 C1 36.8(5) . . ?
C5 Rh1 C1 37.0(5) . . ?
C2 Rh1 C3 37.3(4) . . ?
C5 Rh1 C3 62.1(5) . . ?
C1 Rh1 C3 62.8(5) . . ?
C2 Rh1 C4 62.3(4) . . ?
C5 Rh1 C4 36.5(4) . . ?
C1 Rh1 C4 62.5(4) . . ?
C3 Rh1 C4 38.4(4) . . ?
C2 Rh1 P1 93.5(3) . . ?
C5 Rh1 P1 142.1(3) . . ?
C1 Rh1 P1 105.9(3) . . ?
C3 Rh1 P1 115.0(3) . . ?
C4 Rh1 P1 153.1(3) . . ?
C2 Rh1 S1 136.9(3) . . ?
C5 Rh1 S1 95.4(3) . . ?
C1 Rh1 S1 102.5(4) . . ?
C3 Rh1 S1 157.1(3) . . ?
C4 Rh1 S1 120.2(3) . . ?
P1 Rh1 S1 85.11(9) . . ?
C2 Rh1 P2 133.0(3) . . ?
C5 Rh1 P2 134.9(3) . . ?
C1 Rh1 P2 165.4(4) . . ?
C3 Rh1 P2 103.1(3) . . ?
C4 Rh1 P2 104.5(3) . . ?
P1 Rh1 P2 82.91(9) . . ?
S1 Rh1 P2 89.67(9) . . ?
C39 S1 C38 99.5(5) . . ?
C39 S1 Rh1 115.5(4) . . ?
C38 S1 Rh1 111.8(4) . . ?
C17 P1 C11 105.9(5) . . ?
C17 P1 C24 107.5(5) . . ?
C11 P1 C24 103.3(5) . . ?
C17 P1 Rh1 115.6(3) . . ?
C11 P1 Rh1 116.7(4) . . ?
C24 P1 Rh1 106.9(4) . . ?
C26 P2 C23 105.6(5) . . ?
C26 P2 C32 103.5(5) . . ?
C23 P2 C32 101.3(5) . . ?
C26 P2 Rh1 115.8(4) . . ?
C23 P2 Rh1 107.8(4) . . ?
C32 P2 Rh1 121.0(3) . . ?
O2 N1 O1 125.0(16) . . ?
O2 N1 C46 118.5(16) . . ?
O1 N1 C46 116.4(13) . . ?
C2 C1 C5 106.2(11) . . ?
C2 C1 C6 124.3(13) . . ?
C5 C1 C6 128.1(13) . . ?
C2 C1 Rh1 71.2(6) . . ?
C5 C1 Rh1 71.1(7) . . ?
C6 C1 Rh1 133.0(9) . . ?
C1 C2 C3 110.6(11) . . ?
C1 C2 C7 124.4(11) . . ?
C3 C2 C7 123.3(12) . . ?
C1 C2 Rh1 72.0(7) . . ?
C3 C2 Rh1 71.9(6) . . ?
C7 C2 Rh1 135.0(8) . . ?
C8 C3 C2 129.0(11) . . ?
C8 C3 C4 122.5(11) . . ?
C2 C3 C4 106.3(10) . . ?
C8 C3 Rh1 134.6(9) . . ?
C2 C3 Rh1 70.8(6) . . ?
C4 C3 Rh1 72.4(6) . . ?
C5 C4 C9 126.2(12) . . ?
C5 C4 C3 105.0(11) . . ?
C9 C4 C3 126.6(11) . . ?
C5 C4 Rh1 69.5(6) . . ?
C9 C4 Rh1 138.2(8) . . ?
C3 C4 Rh1 69.2(6) . . ?
C4 C5 C1 111.8(12) . . ?
C4 C5 C10 122.3(12) . . ?
C1 C5 C10 124.4(12) . . ?
C4 C5 Rh1 73.9(6) . . ?
C1 C5 Rh1 71.9(7) . . ?
C10 C5 Rh1 132.8(9) . . ?
C1 C6 H6A 109.5 . . ?
C1 C6 H6B 109.5 . . ?
H6A C6 H6B 109.5 . . ?
C1 C6 H6C 109.5 . . ?
H6A C6 H6C 109.5 . . ?
H6B C6 H6C 109.5 . . ?
C2 C7 H7A 109.5 . . ?
C2 C7 H7B 109.5 . . ?
H7A C7 H7B 109.5 . . ?
C2 C7 H7C 109.5 . . ?
H7A C7 H7C 109.5 . . ?
H7B C7 H7C 109.5 . . ?
C3 C8 H8A 109.5 . . ?
C3 C8 H8B 109.5 . . ?
H8A C8 H8B 109.5 . . ?
C3 C8 H8C 109.5 . . ?
H8A C8 H8C 109.5 . . ?
H8B C8 H8C 109.5 . . ?
C4 C9 H9A 109.5 . . ?
C4 C9 H9B 109.5 . . ?
H9A C9 H9B 109.5 . . ?
C4 C9 H9C 109.5 . . ?
H9A C9 H9C 109.5 . . ?
H9B C9 H9C 109.5 . . ?
C5 C10 H10A 109.5 . . ?
C5 C10 H10B 109.5 . . ?
H10A C10 H10B 109.5 . . ?
C5 C10 H10C 109.5 . . ?
H10A C10 H10C 109.5 . . ?
H10B C10 H10C 109.5 . . ?
C12 C11 C16 119.5(12) . . ?
C12 C11 P1 116.7(9) . . ?
C16 C11 P1 123.8(10) . . ?
C11 C12 C13 121.0(14) . . ?
C11 C12 H12 119.5 . . ?
C13 C12 H12 119.5 . . ?
C14 C13 C12 116.2(15) . . ?
C14 C13 H13 121.9 . . ?
C12 C13 H13 121.9 . . ?
C15 C14 C13 121.0(14) . . ?
C15 C14 H14 119.5 . . ?
C13 C14 H14 119.5 . . ?
C16 C15 C14 120.8(14) . . ?
C16 C15 H15 119.6 . . ?
C14 C15 H15 119.6 . . ?
C15 C16 C11 121.3(14) . . ?
C15 C16 H16 119.3 . . ?
C11 C16 H16 119.3 . . ?
C18 C17 C22 117.3(11) . . ?
C18 C17 P1 121.3(9) . . ?
C22 C17 P1 121.1(9) . . ?
C17 C18 C19 120.5(12) . . ?
C17 C18 H18 119.7 . . ?
C19 C18 H18 119.7 . . ?
C20 C19 C18 120.5(12) . . ?
C20 C19 H19 119.7 . . ?
C18 C19 H19 119.7 . . ?
C21 C20 C19 119.9(13) . . ?
C21 C20 H20 120.0 . . ?
C19 C20 H20 120.0 . . ?
C20 C21 C22 121.4(13) . . ?
C20 C21 H21 119.3 . . ?
C22 C21 H21 119.3 . . ?
C21 C22 C17 120.2(11) . . ?
C21 C22 H22 119.9 . . ?
C17 C22 H22 119.9 . . ?
C24 C23 P2 111.9(7) . . ?
C24 C23 H23A 109.2 . . ?
P2 C23 H23A 109.2 . . ?
C24 C23 H23B 109.2 . . ?
P2 C23 H23B 109.2 . . ?
H23A C23 H23B 107.9 . . ?
C23 C24 C25 111.4(9) . . ?
C23 C24 P1 108.9(7) . . ?
C25 C24 P1 113.1(8) . . ?
C23 C24 H24 107.8 . . ?
C25 C24 H24 107.8 . . ?
P1 C24 H24 107.8 . . ?
C24 C25 H25A 109.5 . . ?
C24 C25 H25B 109.5 . . ?
H25A C25 H25B 109.5 . . ?
C24 C25 H25C 109.5 . . ?
H25A C25 H25C 109.5 . . ?
H25B C25 H25C 109.5 . . ?
C27 C26 C31 116.2(11) . . ?
C27 C26 P2 120.0(8) . . ?
C31 C26 P2 123.8(10) . . ?
C28 C27 C26 120.9(11) . . ?
C28 C27 H27 119.6 . . ?
C26 C27 H27 119.6 . . ?
C27 C28 C29 120.5(13) . . ?
C27 C28 H28 119.7 . . ?
C29 C28 H28 119.7 . . ?
C30 C29 C28 119.5(12) . . ?
C30 C29 H29 120.3 . . ?
C28 C29 H29 120.3 . . ?
C31 C30 C29 120.0(13) . . ?
C31 C30 H30 120.0 . . ?
C29 C30 H30 120.0 . . ?
C30 C31 C26 122.9(13) . . ?
C30 C31 H31 118.6 . . ?
C26 C31 H31 118.6 . . ?
C37 C32 C33 118.4(10) . . ?
C37 C32 P2 122.4(9) . . ?
C33 C32 P2 118.9(9) . . ?
C34 C33 C32 120.4(11) . . ?
C34 C33 H33 119.8 . . ?
C32 C33 H33 119.8 . . ?
C35 C34 C33 121.4(13) . . ?
C35 C34 H34 119.3 . . ?
C33 C34 H34 119.3 . . ?
C34 C35 C36 119.3(13) . . ?
C34 C35 H35 120.3 . . ?
C36 C35 H35 120.3 . . ?
C37 C36 C35 119.0(13) . . ?
C37 C36 H36 120.5 . . ?
C35 C36 H36 120.5 . . ?
C32 C37 C36 121.3(12) . . ?
C32 C37 H37 119.3 . . ?
C36 C37 H37 119.3 . . ?
S1 C38 H38A 109.5 . . ?
S1 C38 H38B 109.5 . . ?
H38A C38 H38B 109.5 . . ?
S1 C38 H38C 109.5 . . ?
H38A C38 H38C 109.5 . . ?
H38B C38 H38C 109.5 . . ?
C44 C39 C40 120.9(10) . . ?
C44 C39 S1 120.9(8) . . ?
C40 C39 S1 118.1(8) . . ?
C41 C40 C39 118.7(11) . . ?
C41 C40 H40 120.6 . . ?
C39 C40 H40 120.6 . . ?
C40 C41 C42 121.2(12) . . ?
C40 C41 H41 119.4 . . ?
C42 C41 H41 119.4 . . ?
C43 C42 C41 119.9(11) . . ?
C43 C42 C45 124.9(12) . . ?
C41 C42 C45 114.8(12) . . ?
C42 C43 C44 122.1(10) . . ?
C42 C43 H43 118.9 . . ?
C44 C43 H43 118.9 . . ?
C39 C44 C43 117.0(10) . . ?
C39 C44 H44 121.5 . . ?
C43 C44 H44 121.5 . . ?
C46 C45 C42 123.6(12) . . ?
C46 C45 H45 118.2 . . ?
C42 C45 H45 118.2 . . ?
C45 C46 N1 120.8(13) . . ?
C45 C46 H46 119.6 . . ?
N1 C46 H46 119.6 . . ?
C51 Rh51 C53 62.1(4) . . ?
C51 Rh51 C52 37.7(4) . . ?
C53 Rh51 C52 36.5(4) . . ?
C51 Rh51 C55 37.4(4) . . ?
C53 Rh51 C55 61.0(5) . . ?
C52 Rh51 C55 61.6(5) . . ?
C51 Rh51 C54 60.9(4) . . ?
C53 Rh51 C54 36.2(5) . . ?
C52 Rh51 C54 60.3(5) . . ?
C55 Rh51 C54 35.5(5) . . ?
C51 Rh51 P51 106.5(3) . . ?
C53 Rh51 P51 116.3(4) . . ?
C52 Rh51 P51 94.1(3) . . ?
C55 Rh51 P51 143.1(3) . . ?
C54 Rh51 P51 152.1(4) . . ?
C51 Rh51 S51 102.2(3) . . ?
C53 Rh51 S51 155.8(4) . . ?
C52 Rh51 S51 137.7(3) . . ?
C55 Rh51 S51 95.2(3) . . ?
C54 Rh51 S51 121.0(4) . . ?
P51 Rh51 S51 84.97(9) . . ?
C51 Rh51 P52 165.1(3) . . ?
C53 Rh51 P52 103.5(3) . . ?
C52 Rh51 P52 132.0(3) . . ?
C55 Rh51 P52 133.9(3) . . ?
C54 Rh51 P52 105.5(3) . . ?
P51 Rh51 P52 82.91(9) . . ?
S51 Rh51 P52 89.99(9) . . ?
C89 S51 C88 100.6(6) . . ?
C89 S51 Rh51 114.7(4) . . ?
C88 S51 Rh51 112.2(5) . . ?
C67 P51 C61 108.6(6) . . ?
C67 P51 C74 105.4(5) . . ?
C61 P51 C74 102.9(5) . . ?
C67 P51 Rh51 115.3(3) . . ?
C61 P51 Rh51 115.1(4) . . ?
C74 P51 Rh51 108.3(3) . . ?
C76 P52 C82 105.2(5) . . ?
C76 P52 C73 106.1(5) . . ?
C82 P52 C73 101.7(5) . . ?
C76 P52 Rh51 115.8(3) . . ?
C82 P52 Rh51 119.2(3) . . ?
C73 P52 Rh51 107.2(3) . . ?
O52 N51 O51 122.9(13) . . ?
O52 N51 C96 118.1(13) . . ?
O51 N51 C96 118.1(13) . . ?
C55 C51 C52 106.8(10) . . ?
C55 C51 C56 125.9(12) . . ?
C52 C51 C56 125.1(11) . . ?
C55 C51 Rh51 73.2(6) . . ?
C52 C51 Rh51 72.2(6) . . ?
C56 C51 Rh51 133.0(8) . . ?
C53 C52 C51 107.8(11) . . ?
C53 C52 C57 125.7(12) . . ?
C51 C52 C57 125.7(11) . . ?
C53 C52 Rh51 71.5(7) . . ?
C51 C52 Rh51 70.1(6) . . ?
C57 C52 Rh51 132.3(8) . . ?
C54 C53 C52 107.8(11) . . ?
C54 C53 C58 125.5(11) . . ?
C52 C53 C58 125.3(13) . . ?
C54 C53 Rh51 73.1(7) . . ?
C52 C53 Rh51 72.0(7) . . ?
C58 C53 Rh51 131.2(8) . . ?
C55 C54 C53 110.3(11) . . ?
C55 C54 C59 122.0(13) . . ?
C53 C54 C59 126.4(13) . . ?
C55 C54 Rh51 72.1(6) . . ?
C53 C54 Rh51 70.6(6) . . ?
C59 C54 Rh51 134.6(9) . . ?
C54 C55 C51 107.3(12) . . ?
C54 C55 C60 128.7(12) . . ?
C51 C55 C60 123.3(12) . . ?
C54 C55 Rh51 72.4(6) . . ?
C51 C55 Rh51 69.4(7) . . ?
C60 C55 Rh51 130.5(9) . . ?
C51 C56 H56A 109.5 . . ?
C51 C56 H56B 109.5 . . ?
H56A C56 H56B 109.5 . . ?
C51 C56 H56C 109.5 . . ?
H56A C56 H56C 109.5 . . ?
H56B C56 H56C 109.5 . . ?
C52 C57 H57A 109.5 . . ?
C52 C57 H57B 109.5 . . ?
H57A C57 H57B 109.5 . . ?
C52 C57 H57C 109.5 . . ?
H57A C57 H57C 109.5 . . ?
H57B C57 H57C 109.5 . . ?
C53 C58 H58A 109.5 . . ?
C53 C58 H58B 109.5 . . ?
H58A C58 H58B 109.5 . . ?
C53 C58 H58C 109.5 . . ?
H58A C58 H58C 109.5 . . ?
H58B C58 H58C 109.5 . . ?
C54 C59 H59A 109.5 . . ?
C54 C59 H59B 109.5 . . ?
H59A C59 H59B 109.5 . . ?
C54 C59 H59C 109.5 . . ?
H59A C59 H59C 109.5 . . ?
H59B C59 H59C 109.5 . . ?
C55 C60 H60A 109.5 . . ?
C55 C60 H60B 109.5 . . ?
H60A C60 H60B 109.5 . . ?
C55 C60 H60C 109.5 . . ?
H60A C60 H60C 109.5 . . ?
H60B C60 H60C 109.5 . . ?
C62 C61 C66 121.4(13) . . ?
C62 C61 P51 120.4(10) . . ?
C66 C61 P51 118.1(11) . . ?
C63 C62 C61 119.3(14) . . ?
C63 C62 H62 120.4 . . ?
C61 C62 H62 120.4 . . ?
C62 C63 C64 122.7(17) . . ?
C62 C63 H63 118.7 . . ?
C64 C63 H63 118.7 . . ?
C65 C64 C63 118.0(14) . . ?
C65 C64 H64 121.0 . . ?
C63 C64 H64 121.0 . . ?
C64 C65 C66 124.1(16) . . ?
C64 C65 H65 117.9 . . ?
C66 C65 H65 117.9 . . ?
C61 C66 C65 114.2(15) . . ?
C61 C66 H66 122.9 . . ?
C65 C66 H66 122.9 . . ?
C72 C67 C68 119.1(10) . . ?
C72 C67 P51 122.1(8) . . ?
C68 C67 P51 118.7(9) . . ?
C69 C68 C67 119.7(12) . . ?
C69 C68 H68 120.2 . . ?
C67 C68 H68 120.2 . . ?
C68 C69 C70 120.5(12) . . ?
C68 C69 H69 119.8 . . ?
C70 C69 H69 119.8 . . ?
C71 C70 C69 119.0(12) . . ?
C71 C70 H70 120.5 . . ?
C69 C70 H70 120.5 . . ?
C72 C71 C70 120.2(13) . . ?
C72 C71 H71 119.9 . . ?
C70 C71 H71 119.9 . . ?
C67 C72 C71 121.3(11) . . ?
C67 C72 H72 119.3 . . ?
C71 C72 H72 119.3 . . ?
C74 C73 P52 113.0(7) . . ?
C74 C73 H73A 109.0 . . ?
P52 C73 H73A 109.0 . . ?
C74 C73 H73B 109.0 . . ?
P52 C73 H73B 109.0 . . ?
H73A C73 H73B 107.8 . . ?
C75 C74 C73 111.6(9) . . ?
C75 C74 P51 115.8(7) . . ?
C73 C74 P51 107.3(7) . . ?
C75 C74 H74 107.3 . . ?
C73 C74 H74 107.3 . . ?
P51 C74 H74 107.3 . . ?
C74 C75 H75A 109.5 . . ?
C74 C75 H75B 109.5 . . ?
H75A C75 H75B 109.5 . . ?
C74 C75 H75C 109.5 . . ?
H75A C75 H75C 109.5 . . ?
H75B C75 H75C 109.5 . . ?
C77 C76 C81 119.9(10) . . ?
C77 C76 P52 118.6(9) . . ?
C81 C76 P52 121.5(9) . . ?
C76 C77 C78 119.4(11) . . ?
C76 C77 H77 120.3 . . ?
C78 C77 H77 120.3 . . ?
C79 C78 C77 121.3(13) . . ?
C79 C78 H78 119.4 . . ?
C77 C78 H78 119.4 . . ?
C78 C79 C80 119.8(13) . . ?
C78 C79 H79 120.1 . . ?
C80 C79 H79 120.1 . . ?
C79 C80 C81 122.1(13) . . ?
C79 C80 H80 118.9 . . ?
C81 C80 H80 118.9 . . ?
C76 C81 C80 117.5(12) . . ?
C76 C81 H81 121.2 . . ?
C80 C81 H81 121.2 . . ?
C83 C82 C87 119.4(10) . . ?
C83 C82 P52 117.7(9) . . ?
C87 C82 P52 122.8(9) . . ?
C82 C83 C84 118.8(13) . . ?
C82 C83 H83 120.6 . . ?
C84 C83 H83 120.6 . . ?
C83 C84 C85 121.3(14) . . ?
C83 C84 H84 119.4 . . ?
C85 C84 H84 119.4 . . ?
C86 C85 C84 120.4(13) . . ?
C86 C85 H85 119.8 . . ?
C84 C85 H85 119.8 . . ?
C85 C86 C87 119.4(15) . . ?
C85 C86 H86 120.3 . . ?
C87 C86 H86 120.3 . . ?
C82 C87 C86 120.5(13) . . ?
C82 C87 H87 119.8 . . ?
C86 C87 H87 119.8 . . ?
S51 C88 H88A 109.5 . . ?
S51 C88 H88B 109.5 . . ?
H88A C88 H88B 109.5 . . ?
S51 C88 H88C 109.5 . . ?
H88A C88 H88C 109.5 . . ?
H88B C88 H88C 109.5 . . ?
C90 C89 C94 119.2(11) . . ?
C90 C89 S51 117.2(9) . . ?
C94 C89 S51 123.3(9) . . ?
C89 C90 C91 122.3(11) . . ?
C89 C90 H90 118.8 . . ?
C91 C90 H90 118.8 . . ?
C90 C91 C92 119.0(11) . . ?
C90 C91 H91 120.5 . . ?
C92 C91 H91 120.5 . . ?
C93 C92 C91 118.0(11) . . ?
C93 C92 C95 122.0(11) . . ?
C91 C92 C95 120.0(11) . . ?
C94 C93 C92 119.3(11) . . ?
C94 C93 H93 120.4 . . ?
C92 C93 H93 120.4 . . ?
C93 C94 C89 122.2(10) . . ?
C93 C94 H94 118.9 . . ?
C89 C94 H94 118.9 . . ?
C96 C95 C92 127.9(12) . . ?
C96 C95 H95 116.0 . . ?
C92 C95 H95 116.0 . . ?
C95 C96 N51 119.9(13) . . ?
C95 C96 H96 120.0 . . ?
N51 C96 H96 120.0 . . ?
F2 Sb1 F6 87.6(17) . . ?
F2 Sb1 F5 94.2(18) . . ?
F6 Sb1 F5 178.1(14) . . ?
F2 Sb1 F1 176.0(13) . . ?
F6 Sb1 F1 90.2(10) . . ?
F5 Sb1 F1 88.0(13) . . ?
F2 Sb1 F3 91.7(8) . . ?
F6 Sb1 F3 89.2(5) . . ?
F5 Sb1 F3 90.2(6) . . ?
F1 Sb1 F3 91.7(6) . . ?
F2 Sb1 F4 90.1(8) . . ?
F6 Sb1 F4 91.0(6) . . ?
F5 Sb1 F4 89.6(6) . . ?
F1 Sb1 F4 86.5(6) . . ?
F3 Sb1 F4 178.2(5) . . ?
F11 Sb2 F9 90.2(6) . . ?
F11 Sb2 F8 92.2(9) . . ?
F9 Sb2 F8 88.6(5) . . ?
F11 Sb2 F7 92.1(10) . . ?
F9 Sb2 F7 90.9(6) . . ?
F8 Sb2 F7 175.7(8) . . ?
F11 Sb2 F10 90.8(6) . . ?
F9 Sb2 F10 177.3(5) . . ?
F8 Sb2 F10 88.8(4) . . ?
F7 Sb2 F10 91.6(5) . . ?
F11 Sb2 F12 178.9(7) . . ?
F9 Sb2 F12 90.7(4) . . ?
F8 Sb2 F12 87.3(6) . . ?
F7 Sb2 F12 88.4(8) . . ?
F10 Sb2 F12 88.2(5) . . ?
F18 Sb3 F13 89.7(6) . . ?
F18 Sb3 F17 179.5(7) . . ?
F13 Sb3 F17 90.0(8) . . ?
F18 Sb3 F16 86.2(6) . . ?
F13 Sb3 F16 92.9(5) . . ?
F17 Sb3 F16 94.3(8) . . ?
F18 Sb3 F15 89.8(6) . . ?
F13 Sb3 F15 89.1(5) . . ?
F17 Sb3 F15 89.7(8) . . ?
F16 Sb3 F15 175.6(5) . . ?
F18 Sb3 F14 91.2(6) . . ?
F13 Sb3 F14 178.9(5) . . ?
F17 Sb3 F14 89.0(7) . . ?
F16 Sb3 F14 87.7(5) . . ?
F15 Sb3 F14 90.4(5) . . ?
F19 Sb4 F20 178.2(9) . . ?
F19 Sb4 F22 90.9(8) . . ?
F20 Sb4 F22 90.8(7) . . ?
F19 Sb4 F23 89.9(7) . . ?
F20 Sb4 F23 89.8(6) . . ?
F22 Sb4 F23 90.0(5) . . ?
F19 Sb4 F24 89.4(7) . . ?
F20 Sb4 F24 91.0(6) . . ?
F22 Sb4 F24 89.9(5) . . ?
F23 Sb4 F24 179.2(4) . . ?
F19 Sb4 F21 88.3(9) . . ?
F20 Sb4 F21 90.0(8) . . ?
F22 Sb4 F21 178.9(6) . . ?
F23 Sb4 F21 90.8(5) . . ?
F24 Sb4 F21 89.3(5) . . ?
Cl1 C47 Cl2 111.5(8) . . ?
Cl1 C47 H47A 109.3 . . ?
Cl2 C47 H47A 109.3 . . ?
Cl1 C47 H47B 109.3 . . ?
Cl2 C47 H47B 109.3 . . ?
H47A C47 H47B 108.0 . . ?
Cl3 C48 Cl4 120.8(13) . . ?
Cl3 C48 H48A 107.1 . . ?
Cl4 C48 H48A 107.1 . . ?
Cl3 C48 H48B 107.1 . . ?
Cl4 C48 H48B 107.1 . . ?
H48A C48 H48B 106.8 . . ?
Cl5 C49 Cl6 106(2) . . ?
Cl5 C49 H49A 110.6 . . ?
Cl6 C49 H49A 110.6 . . ?
Cl5 C49 H49B 110.6 . . ?
Cl6 C49 H49B 110.6 . . ?
H49A C49 H49B 108.8 . . ?
Cl7 C50 Cl8 100.0(17) . . ?
Cl7 C50 H50A 111.8 . . ?
Cl8 C50 H50A 111.8 . . ?
Cl7 C50 H50B 111.8 . . ?
Cl8 C50 H50B 111.8 . . ?
H50A C50 H50B 109.5 . . ?

loop_
_geom_bond_atom_site_label_1
_geom_bond_atom_site_label_2
_geom_bond_distance
_geom_bond_site_symmetry_2
_geom_bond_publ_flag
Rh1 C2 2.244(11) . ?
Rh1 C5 2.244(12) . ?
Rh1 C1 2.255(11) . ?
Rh1 C3 2.258(11) . ?
Rh1 C4 2.302(11) . ?
Rh1 P1 2.332(3) . ?
Rh1 S1 2.379(3) . ?
Rh1 P2 2.397(2) . ?
S1 C39 1.771(11) . ?
S1 C38 1.827(11) . ?
P1 C17 1.804(11) . ?
P1 C11 1.820(12) . ?
P1 C24 1.839(12) . ?
P2 C26 1.782(12) . ?
P2 C23 1.832(10) . ?
P2 C32 1.843(11) . ?
N1 O2 1.16(2) . ?
N1 O1 1.27(2) . ?
N1 C46 1.439(19) . ?
C1 C2 1.419(19) . ?
C1 C5 1.427(19) . ?
C1 C6 1.442(18) . ?
C2 C3 1.439(17) . ?
C2 C7 1.467(18) . ?
C3 C8 1.434(19) . ?
C3 C4 1.502(16) . ?
C4 C5 1.427(16) . ?
C4 C9 1.477(18) . ?
C5 C10 1.522(19) . ?
C6 H6A 0.9800 . ?
C6 H6B 0.9800 . ?
C6 H6C 0.9800 . ?
C7 H7A 0.9800 . ?
C7 H7B 0.9800 . ?
C7 H7C 0.9800 . ?
C8 H8A 0.9800 . ?
C8 H8B 0.9800 . ?
C8 H8C 0.9800 . ?
C9 H9A 0.9800 . ?
C9 H9B 0.9800 . ?
C9 H9C 0.9800 . ?
C10 H10A 0.9800 . ?
C10 H10B 0.9800 . ?
C10 H10C 0.9800 . ?
C11 C12 1.377(18) . ?
C11 C16 1.395(17) . ?
C12 C13 1.44(2) . ?
C12 H12 0.9500 . ?
C13 C14 1.42(3) . ?
C13 H13 0.9500 . ?
C14 C15 1.39(2) . ?
C14 H14 0.9500 . ?
C15 C16 1.345(18) . ?
C15 H15 0.9500 . ?
C16 H16 0.9500 . ?
C17 C18 1.384(16) . ?
C17 C22 1.418(16) . ?
C18 C19 1.403(17) . ?
C18 H18 0.9500 . ?
C19 C20 1.36(2) . ?
C19 H19 0.9500 . ?
C20 C21 1.353(19) . ?
C20 H20 0.9500 . ?
C21 C22 1.375(17) . ?
C21 H21 0.9500 . ?
C22 H22 0.9500 . ?
C23 C24 1.507(15) . ?
C23 H23A 0.9900 . ?
C23 H23B 0.9900 . ?
C24 C25 1.571(15) . ?
C24 H24 1.0000 . ?
C25 H25A 0.9800 . ?
C25 H25B 0.9800 . ?
C25 H25C 0.9800 . ?
C26 C27 1.418(17) . ?
C26 C31 1.434(16) . ?
C27 C28 1.393(17) . ?
C27 H27 0.9500 . ?
C28 C29 1.41(2) . ?
C28 H28 0.9500 . ?
C29 C30 1.40(2) . ?
C29 H29 0.9500 . ?
C30 C31 1.359(19) . ?
C30 H30 0.9500 . ?
C31 H31 0.9500 . ?
C32 C37 1.364(17) . ?
C32 C33 1.401(17) . ?
C33 C34 1.394(18) . ?
C33 H33 0.9500 . ?
C34 C35 1.33(2) . ?
C34 H34 0.9500 . ?
C35 C36 1.43(2) . ?
C35 H35 0.9500 . ?
C36 C37 1.392(17) . ?
C36 H36 0.9500 . ?
C37 H37 0.9500 . ?
C38 H38A 0.9800 . ?
C38 H38B 0.9800 . ?
C38 H38C 0.9800 . ?
C39 C44 1.405(15) . ?
C39 C40 1.410(15) . ?
C40 C41 1.371(18) . ?
C40 H40 0.9500 . ?
C41 C42 1.384(18) . ?
C41 H41 0.9500 . ?
C42 C43 1.351(17) . ?
C42 C45 1.482(17) . ?
C43 C44 1.405(15) . ?
C43 H43 0.9500 . ?
C44 H44 0.9500 . ?
C45 C46 1.37(2) . ?
C45 H45 0.9500 . ?
C46 H46 0.9500 . ?
Rh51 C51 2.233(11) . ?
Rh51 C53 2.255(12) . ?
Rh51 C52 2.261(12) . ?
Rh51 C55 2.284(10) . ?
Rh51 C54 2.287(10) . ?
Rh51 P51 2.330(3) . ?
Rh51 S51 2.388(3) . ?
Rh51 P52 2.403(2) . ?
S51 C89 1.804(12) . ?
S51 C88 1.813(11) . ?
P51 C67 1.807(12) . ?
P51 C61 1.823(12) . ?
P51 C74 1.845(10) . ?
P52 C76 1.826(10) . ?
P52 C82 1.841(11) . ?
P52 C73 1.861(10) . ?
N51 O52 1.204(18) . ?
N51 O51 1.21(2) . ?
N51 C96 1.453(16) . ?
C51 C55 1.449(17) . ?
C51 C52 1.453(18) . ?
C51 C56 1.517(16) . ?
C52 C53 1.414(16) . ?
C52 C57 1.497(18) . ?
C53 C54 1.41(2) . ?
C53 C58 1.523(19) . ?
C54 C55 1.394(18) . ?
C54 C59 1.511(16) . ?
C55 C60 1.49(2) . ?
C56 H56A 0.9800 . ?
C56 H56B 0.9800 . ?
C56 H56C 0.9800 . ?
C57 H57A 0.9800 . ?
C57 H57B 0.9800 . ?
C57 H57C 0.9800 . ?
C58 H58A 0.9800 . ?
C58 H58B 0.9800 . ?
C58 H58C 0.9800 . ?
C59 H59A 0.9800 . ?
C59 H59B 0.9800 . ?
C59 H59C 0.9800 . ?
C60 H60A 0.9800 . ?
C60 H60B 0.9800 . ?
C60 H60C 0.9800 . ?
C61 C62 1.370(19) . ?
C61 C66 1.430(17) . ?
C62 C63 1.363(19) . ?
C62 H62 0.9500 . ?
C63 C64 1.37(3) . ?
C63 H63 0.9500 . ?
C64 C65 1.33(3) . ?
C64 H64 0.9500 . ?
C65 C66 1.43(2) . ?
C65 H65 0.9500 . ?
C66 H66 0.9500 . ?
C67 C72 1.375(16) . ?
C67 C68 1.439(14) . ?
C68 C69 1.374(18) . ?
C68 H68 0.9500 . ?
C69 C70 1.42(2) . ?
C69 H69 0.9500 . ?
C70 C71 1.404(19) . ?
C70 H70 0.9500 . ?
C71 C72 1.382(16) . ?
C71 H71 0.9500 . ?
C72 H72 0.9500 . ?
C73 C74 1.527(14) . ?
C73 H73A 0.9900 . ?
C73 H73B 0.9900 . ?
C74 C75 1.484(14) . ?
C74 H74 1.0000 . ?
C75 H75A 0.9800 . ?
C75 H75B 0.9800 . ?
C75 H75C 0.9800 . ?
C76 C77 1.393(17) . ?
C76 C81 1.396(15) . ?
C77 C78 1.394(18) . ?
C77 H77 0.9500 . ?
C78 C79 1.35(2) . ?
C78 H78 0.9500 . ?
C79 C80 1.35(2) . ?
C79 H79 0.9500 . ?
C80 C81 1.413(17) . ?
C80 H80 0.9500 . ?
C81 H81 0.9500 . ?
C82 C83 1.389(16) . ?
C82 C87 1.398(16) . ?
C83 C84 1.389(17) . ?
C83 H83 0.9500 . ?
C84 C85 1.40(2) . ?
C84 H84 0.9500 . ?
C85 C86 1.34(2) . ?
C85 H85 0.9500 . ?
C86 C87 1.415(18) . ?
C86 H86 0.9500 . ?
C87 H87 0.9500 . ?
C88 H88A 0.9800 . ?
C88 H88B 0.9800 . ?
C88 H88C 0.9800 . ?
C89 C90 1.358(18) . ?
C89 C94 1.382(16) . ?
C90 C91 1.363(19) . ?
C90 H90 0.9500 . ?
C91 C92 1.430(17) . ?
C91 H91 0.9500 . ?
C92 C93 1.429(18) . ?
C92 C95 1.436(17) . ?
C93 C94 1.348(17) . ?
C93 H93 0.9500 . ?
C94 H94 0.9500 . ?
C95 C96 1.304(19) . ?
C95 H95 0.9500 . ?
C96 H96 0.9500 . ?
Sb1 F2 1.779(17) . ?
Sb1 F6 1.807(18) . ?
Sb1 F5 1.795(16) . ?
Sb1 F1 1.823(12) . ?
Sb1 F3 1.860(9) . ?
Sb1 F4 1.889(10) . ?
Sb2 F11 1.839(10) . ?
Sb2 F9 1.856(8) . ?
Sb2 F8 1.862(10) . ?
Sb2 F7 1.869(13) . ?
Sb2 F10 1.888(9) . ?
Sb2 F12 1.912(9) . ?
Sb3 F18 1.848(8) . ?
Sb3 F13 1.857(8) . ?
Sb3 F17 1.857(9) . ?
Sb3 F16 1.863(10) . ?
Sb3 F15 1.873(9) . ?
Sb3 F14 1.886(8) . ?
Sb4 F19 1.838(9) . ?
Sb4 F20 1.845(8) . ?
Sb4 F22 1.853(9) . ?
Sb4 F23 1.861(9) . ?
Sb4 F24 1.874(8) . ?
Sb4 F21 1.877(10) . ?
C47 Cl1 1.700(16) . ?
C47 Cl2 1.774(18) . ?
C47 H47A 0.9900 . ?
C47 H47B 0.9900 . ?
C48 Cl3 1.56(3) . ?
C48 Cl4 1.73(2) . ?
C48 H48A 0.9900 . ?
C48 H48B 0.9900 . ?
C49 Cl5 1.78(3) . ?
C49 Cl6 1.80(3) . ?
C49 H49A 0.9900 . ?
C49 H49B 0.9900 . ?
C50 Cl7 1.82(3) . ?
C50 Cl8 1.83(2) . ?
C50 H50A 0.9900 . ?
C50 H50B 0.9900 . ?

loop_
_geom_torsion_atom_site_label_1
_geom_torsion_atom_site_label_2
_geom_torsion_atom_site_label_3
_geom_torsion_atom_site_label_4
_geom_torsion
_geom_torsion_site_symmetry_1
_geom_torsion_site_symmetry_2
_geom_torsion_site_symmetry_3
_geom_torsion_site_symmetry_4
_geom_torsion_publ_flag
C5 C1 C2 C3 -1.0(13) . . . . ?
C6 C1 C2 C3 -168.3(11) . . . . ?
Rh1 C1 C2 C3 61.9(8) . . . . ?
C5 C1 C2 C7 164.4(11) . . . . ?
C6 C1 C2 C7 -2.9(18) . . . . ?
Rh1 C1 C2 C7 -132.7(11) . . . . ?
C5 C1 C2 Rh1 -62.9(8) . . . . ?
C6 C1 C2 Rh1 129.8(12) . . . . ?
C1 C2 C3 C8 165.6(12) . . . . ?
C7 C2 C3 C8 0.0(19) . . . . ?
Rh1 C2 C3 C8 -132.4(13) . . . . ?
C1 C2 C3 C4 2.1(12) . . . . ?
C7 C2 C3 C4 -163.4(10) . . . . ?
Rh1 C2 C3 C4 64.1(7) . . . . ?
C1 C2 C3 Rh1 -62.0(8) . . . . ?
C7 C2 C3 Rh1 132.4(11) . . . . ?
C8 C3 C4 C5 -167.1(11) . . . . ?
C2 C3 C4 C5 -2.4(11) . . . . ?
Rh1 C3 C4 C5 60.7(7) . . . . ?
C8 C3 C4 C9 -3.1(18) . . . . ?
C2 C3 C4 C9 161.6(11) . . . . ?
Rh1 C3 C4 C9 -135.3(11) . . . . ?
C8 C3 C4 Rh1 132.2(11) . . . . ?
C2 C3 C4 Rh1 -63.1(7) . . . . ?
C9 C4 C5 C1 -162.2(11) . . . . ?
C3 C4 C5 C1 1.9(12) . . . . ?
Rh1 C4 C5 C1 62.4(9) . . . . ?
C9 C4 C5 C10 4.5(18) . . . . ?
C3 C4 C5 C10 168.6(11) . . . . ?
Rh1 C4 C5 C10 -130.9(12) . . . . ?
C9 C4 C5 Rh1 135.4(12) . . . . ?
C3 C4 C5 Rh1 -60.5(7) . . . . ?
C2 C1 C5 C4 -0.6(13) . . . . ?
C6 C1 C5 C4 166.0(12) . . . . ?
Rh1 C1 C5 C4 -63.6(8) . . . . ?
C2 C1 C5 C10 -167.0(12) . . . . ?
C6 C1 C5 C10 0(2) . . . . ?
Rh1 C1 C5 C10 130.0(13) . . . . ?
C2 C1 C5 Rh1 63.0(7) . . . . ?
C6 C1 C5 Rh1 -130.4(14) . . . . ?
C17 P1 C11 C12 -166.5(10) . . . . ?
C24 P1 C11 C12 80.7(11) . . . . ?
Rh1 P1 C11 C12 -36.3(12) . . . . ?
C17 P1 C11 C16 13.5(13) . . . . ?
C24 P1 C11 C16 -99.3(12) . . . . ?
Rh1 P1 C11 C16 143.7(10) . . . . ?
C16 C11 C12 C13 -2(2) . . . . ?
P1 C11 C12 C13 178.3(13) . . . . ?
C11 C12 C13 C14 3(3) . . . . ?
C12 C13 C14 C15 -3(3) . . . . ?
C13 C14 C15 C16 3(3) . . . . ?
C14 C15 C16 C11 -2(2) . . . . ?
C12 C11 C16 C15 1(2) . . . . ?
P1 C11 C16 C15 -178.6(10) . . . . ?
C11 P1 C17 C18 51.9(10) . . . . ?
C24 P1 C17 C18 161.8(9) . . . . ?
Rh1 P1 C17 C18 -79.0(9) . . . . ?
C11 P1 C17 C22 -134.4(9) . . . . ?
C24 P1 C17 C22 -24.5(10) . . . . ?
Rh1 P1 C17 C22 94.7(8) . . . . ?
C22 C17 C18 C19 1.0(16) . . . . ?
P1 C17 C18 C19 174.9(9) . . . . ?
C17 C18 C19 C20 -3.2(19) . . . . ?
C18 C19 C20 C21 3(2) . . . . ?
C19 C20 C21 C22 -1(2) . . . . ?
C20 C21 C22 C17 -1.6(19) . . . . ?
C18 C17 C22 C21 1.4(16) . . . . ?
P1 C17 C22 C21 -172.5(9) . . . . ?
C26 P2 C23 C24 152.5(8) . . . . ?
C32 P2 C23 C24 -99.8(9) . . . . ?
Rh1 P2 C23 C24 28.1(9) . . . . ?
P2 C23 C24 C25 -174.4(8) . . . . ?
P2 C23 C24 P1 -49.0(10) . . . . ?
C17 P1 C24 C23 172.6(7) . . . . ?
C11 P1 C24 C23 -75.7(8) . . . . ?
Rh1 P1 C24 C23 48.0(8) . . . . ?
C17 P1 C24 C25 -63.0(9) . . . . ?
C11 P1 C24 C25 48.6(9) . . . . ?
Rh1 P1 C24 C25 172.3(7) . . . . ?
C23 P2 C26 C27 173.1(9) . . . . ?
C32 P2 C26 C27 67.0(10) . . . . ?
Rh1 P2 C26 C27 -67.7(10) . . . . ?
C23 P2 C26 C31 -6.6(12) . . . . ?
C32 P2 C26 C31 -112.6(10) . . . . ?
Rh1 P2 C26 C31 112.7(10) . . . . ?
C31 C26 C27 C28 -0.6(17) . . . . ?
P2 C26 C27 C28 179.7(9) . . . . ?
C26 C27 C28 C29 0.0(19) . . . . ?
C27 C28 C29 C30 0(2) . . . . ?
C28 C29 C30 C31 1(2) . . . . ?
C29 C30 C31 C26 -1(2) . . . . ?
C27 C26 C31 C30 1.3(19) . . . . ?
P2 C26 C31 C30 -179.1(11) . . . . ?
C26 P2 C32 C37 -29.8(10) . . . . ?
C23 P2 C32 C37 -139.0(10) . . . . ?
Rh1 P2 C32 C37 102.1(9) . . . . ?
C26 P2 C32 C33 157.2(8) . . . . ?
C23 P2 C32 C33 47.9(9) . . . . ?
Rh1 P2 C32 C33 -70.9(9) . . . . ?
C37 C32 C33 C34 2.0(16) . . . . ?
P2 C32 C33 C34 175.3(9) . . . . ?
C32 C33 C34 C35 0(2) . . . . ?
C33 C34 C35 C36 0(2) . . . . ?
C34 C35 C36 C37 -3(2) . . . . ?
C33 C32 C37 C36 -5.2(18) . . . . ?
P2 C32 C37 C36 -178.3(10) . . . . ?
C35 C36 C37 C32 6(2) . . . . ?
C38 S1 C39 C44 128.1(10) . . . . ?
Rh1 S1 C39 C44 8.4(11) . . . . ?
C38 S1 C39 C40 -55.2(10) . . . . ?
Rh1 S1 C39 C40 -175.0(7) . . . . ?
C44 C39 C40 C41 -1.1(17) . . . . ?
S1 C39 C40 C41 -177.8(9) . . . . ?
C39 C40 C41 C42 0.9(18) . . . . ?
C40 C41 C42 C43 1.7(18) . . . . ?
C40 C41 C42 C45 175.8(12) . . . . ?
C41 C42 C43 C44 -4.2(18) . . . . ?
C45 C42 C43 C44 -177.8(11) . . . . ?
C40 C39 C44 C43 -1.2(16) . . . . ?
S1 C39 C44 C43 175.3(8) . . . . ?
C42 C43 C44 C39 3.9(17) . . . . ?
C43 C42 C45 C46 -6(2) . . . . ?
C41 C42 C45 C46 -180.0(14) . . . . ?
C42 C45 C46 N1 -179.2(13) . . . . ?
O2 N1 C46 C45 162.6(19) . . . . ?
O1 N1 C46 C45 -14(2) . . . . ?
C55 C51 C52 C53 -3.6(12) . . . . ?
C56 C51 C52 C53 -167.5(10) . . . . ?
Rh51 C51 C52 C53 62.0(7) . . . . ?
C55 C51 C52 C57 166.0(11) . . . . ?
C56 C51 C52 C57 2.2(18) . . . . ?
Rh51 C51 C52 C57 -128.4(11) . . . . ?
C55 C51 C52 Rh51 -65.6(7) . . . . ?
C56 C51 C52 Rh51 130.6(11) . . . . ?
C51 C52 C53 C54 3.8(12) . . . . ?
C57 C52 C53 C54 -165.8(11) . . . . ?
Rh51 C52 C53 C54 64.9(8) . . . . ?
C51 C52 C53 C58 170.7(10) . . . . ?
C57 C52 C53 C58 1.1(18) . . . . ?
Rh51 C52 C53 C58 -128.2(11) . . . . ?
C51 C52 C53 Rh51 -61.1(7) . . . . ?
C57 C52 C53 Rh51 129.3(12) . . . . ?
C52 C53 C54 C55 -2.6(12) . . . . ?
C58 C53 C54 C55 -169.5(10) . . . . ?
Rh51 C53 C54 C55 61.5(7) . . . . ?
C52 C53 C54 C59 164.2(11) . . . . ?
C58 C53 C54 C59 -2.7(18) . . . . ?
Rh51 C53 C54 C59 -131.7(12) . . . . ?
C52 C53 C54 Rh51 -64.1(8) . . . . ?
C58 C53 C54 Rh51 129.0(11) . . . . ?
C53 C54 C55 C51 0.3(12) . . . . ?
C59 C54 C55 C51 -167.2(11) . . . . ?
Rh51 C54 C55 C51 60.9(7) . . . . ?
C53 C54 C55 C60 171.2(12) . . . . ?
C59 C54 C55 C60 3.7(18) . . . . ?
Rh51 C54 C55 C60 -128.2(12) . . . . ?
C53 C54 C55 Rh51 -60.6(8) . . . . ?
C59 C54 C55 Rh51 131.9(12) . . . . ?
C52 C51 C55 C54 2.0(12) . . . . ?
C56 C51 C55 C54 165.7(11) . . . . ?
Rh51 C51 C55 C54 -62.9(7) . . . . ?
C52 C51 C55 C60 -169.4(11) . . . . ?
C56 C51 C55 C60 -5.7(18) . . . . ?
Rh51 C51 C55 C60 125.7(11) . . . . ?
C52 C51 C55 Rh51 64.9(7) . . . . ?
C56 C51 C55 Rh51 -131.4(12) . . . . ?
C67 P51 C61 C62 -169.1(10) . . . . ?
C74 P51 C61 C62 79.5(11) . . . . ?
Rh51 P51 C61 C62 -38.1(11) . . . . ?
C67 P51 C61 C66 14.1(12) . . . . ?
C74 P51 C61 C66 -97.3(11) . . . . ?
Rh51 P51 C61 C66 145.1(10) . . . . ?
C66 C61 C62 C63 4(2) . . . . ?
P51 C61 C62 C63 -173.0(11) . . . . ?
C61 C62 C63 C64 -6(2) . . . . ?
C62 C63 C64 C65 6(3) . . . . ?
C63 C64 C65 C66 -4(3) . . . . ?
C62 C61 C66 C65 -2(2) . . . . ?
P51 C61 C66 C65 175.1(10) . . . . ?
C64 C65 C66 C61 2(2) . . . . ?
C61 P51 C67 C72 -134.9(9) . . . . ?
C74 P51 C67 C72 -25.3(10) . . . . ?
Rh51 P51 C67 C72 94.1(8) . . . . ?
C61 P51 C67 C68 49.7(9) . . . . ?
C74 P51 C67 C68 159.3(8) . . . . ?
Rh51 P51 C67 C68 -81.3(8) . . . . ?
C72 C67 C68 C69 -1.0(16) . . . . ?
P51 C67 C68 C69 174.5(9) . . . . ?
C67 C68 C69 C70 1.1(18) . . . . ?
C68 C69 C70 C71 -3(2) . . . . ?
C69 C70 C71 C72 4.2(19) . . . . ?
C68 C67 C72 C71 2.6(16) . . . . ?
P51 C67 C72 C71 -172.8(9) . . . . ?
C70 C71 C72 C67 -4.3(18) . . . . ?
C76 P52 C73 C74 151.2(7) . . . . ?
C82 P52 C73 C74 -99.1(8) . . . . ?
Rh51 P52 C73 C74 26.8(8) . . . . ?
P52 C73 C74 C75 -175.5(7) . . . . ?
P52 C73 C74 P51 -47.6(8) . . . . ?
C67 P51 C74 C75 -62.7(9) . . . . ?
C61 P51 C74 C75 51.1(10) . . . . ?
Rh51 P51 C74 C75 173.4(8) . . . . ?
C67 P51 C74 C73 172.0(7) . . . . ?
C61 P51 C74 C73 -74.3(8) . . . . ?
Rh51 P51 C74 C73 48.0(7) . . . . ?
C82 P52 C76 C77 66.0(9) . . . . ?
C73 P52 C76 C77 173.3(8) . . . . ?
Rh51 P52 C76 C77 -67.8(9) . . . . ?
C82 P52 C76 C81 -114.6(9) . . . . ?
C73 P52 C76 C81 -7.3(10) . . . . ?
Rh51 P52 C76 C81 111.5(8) . . . . ?
C81 C76 C77 C78 0.5(16) . . . . ?
P52 C76 C77 C78 179.9(9) . . . . ?
C76 C77 C78 C79 -0.1(18) . . . . ?
C77 C78 C79 C80 -1(2) . . . . ?
C78 C79 C80 C81 2(2) . . . . ?
C77 C76 C81 C80 0.3(17) . . . . ?
P52 C76 C81 C80 -179.0(10) . . . . ?
C79 C80 C81 C76 -2(2) . . . . ?
C76 P52 C82 C83 153.4(8) . . . . ?
C73 P52 C82 C83 42.9(9) . . . . ?
Rh51 P52 C82 C83 -74.7(9) . . . . ?
C76 P52 C82 C87 -23.5(10) . . . . ?
C73 P52 C82 C87 -134.0(9) . . . . ?
Rh51 P52 C82 C87 108.5(8) . . . . ?
C87 C82 C83 C84 -5.7(17) . . . . ?
P52 C82 C83 C84 177.3(10) . . . . ?
C82 C83 C84 C85 2(2) . . . . ?
C83 C84 C85 C86 2(2) . . . . ?
C84 C85 C86 C87 -3(2) . . . . ?
C83 C82 C87 C86 5.1(17) . . . . ?
P52 C82 C87 C86 -178.1(9) . . . . ?
C85 C86 C87 C82 -0.8(19) . . . . ?
C88 S51 C89 C90 -54.6(10) . . . . ?
Rh51 S51 C89 C90 -175.3(8) . . . . ?
C88 S51 C89 C94 131.0(10) . . . . ?
Rh51 S51 C89 C94 10.4(11) . . . . ?
C94 C89 C90 C91 -1.2(19) . . . . ?
S51 C89 C90 C91 -175.8(11) . . . . ?
C89 C90 C91 C92 0(2) . . . . ?
C90 C91 C92 C93 1.7(18) . . . . ?
C90 C91 C92 C95 -179.7(12) . . . . ?
C91 C92 C93 C94 -2.1(17) . . . . ?
C95 C92 C93 C94 179.3(11) . . . . ?
C92 C93 C94 C89 0.9(18) . . . . ?
C90 C89 C94 C93 0.8(17) . . . . ?
S51 C89 C94 C93 175.1(9) . . . . ?
C93 C92 C95 C96 2(2) . . . . ?
C91 C92 C95 C96 -177.1(13) . . . . ?
C92 C95 C96 N51 178.8(12) . . . . ?
O52 N51 C96 C95 -19(2) . . . . ?
O51 N51 C96 C95 171.5(17) . . . . ?
